data_7711889
loop_
_publ_author_name
'Fernando, Selwin'
'Landrini, Martina'
'Macchioni, Alceo'
'Hughes, David L.'
'Budzelaar, Peter H. M.'
'Rocchigiani, Luca'

_publ_section_title
;
 Tweaking the bridge in metallocene Zr(IV)/W(IV) bimetallic hydrides.
;
_journal_issue 2
_journal_name_full 'Dalton transactions (Cambridge, England : 2003)'
_journal_page_first 394
_journal_page_last 408
_journal_paper_doi 10.1039/d2dt03833a
_journal_volume 52
_journal_year 2023
_chemical_formula_moiety 'C20 H21 W Zr, C24 B F20'
_chemical_formula_structural 'W-Zr complex II'
_chemical_formula_sum 'C44 H21 B F20 W Zr'
_chemical_formula_weight 1215.49
_space_group_crystal_system monoclinic
_space_group_IT_number 14
_space_group_name_Hall '-P 2ybc'
_space_group_name_H-M_alt 'P 1 21/c 1'
_atom_sites_solution_hydrogens mixed
_atom_sites_solution_primary dual
_audit_creation_method SHELXL-2018/3
_audit_update_record
;
2022-10-12 deposited with the CCDC.	2022-12-08 downloaded from the CCDC.
;
_cell_angle_alpha 90
_cell_angle_beta 93.2609(8)
_cell_angle_gamma 90
_cell_formula_units_Z 8
_cell_length_a 21.03531(17)
_cell_length_b 20.26378(16)
_cell_length_c 18.45410(17)
_cell_measurement_reflns_used 64775
_cell_measurement_temperature 293(2)
_cell_measurement_theta_max 31.2450
_cell_measurement_theta_min 2.0130
_cell_volume 7853.41(11)
_computing_cell_refinement 'CrysAlisPro 1.171.40.79a (Rigaku OD, 2020)'
_computing_data_collection 'CrysAlisPro 1.171.40.79a (Rigaku OD, 2020)'
_computing_data_reduction 'CrysAlisPro 1.171.40.79a (Rigaku OD, 2020)'
_computing_molecular_graphics 'ORTEP (Johnson, 1976 and Farrugia, 2012)'
_computing_publication_material 'SHELXL-2018/3 (Sheldrick, 2015b) and WINGX (Farrugia, 2012)'
_computing_structure_refinement 'SHELXL-2018/3 (Sheldrick, 2015b)'
_computing_structure_solution 'SHELXT (Sheldrick, 2015a)'
_diffrn_ambient_temperature 293(2)
_diffrn_detector 'Hybrid Pixel Array Detector'
_diffrn_detector_area_resol_mean 10.0000
_diffrn_detector_type HyPix
_diffrn_measured_fraction_theta_full 1.000
_diffrn_measured_fraction_theta_max 1.000
_diffrn_measurement_device 'four-circle diffractometer'
_diffrn_measurement_device_type 'XtaLAB AFC12 (RCD3), Dualflex, HyPix'
_diffrn_measurement_method '\w scans'
_diffrn_radiation_monochromator mirror
_diffrn_radiation_probe x-ray
_diffrn_radiation_type 'Mo K\a'
_diffrn_radiation_wavelength 0.71073
_diffrn_reflns_av_R_equivalents 0.0291
_diffrn_reflns_av_unetI/netI 0.0184
_diffrn_reflns_Laue_measured_fraction_full 1.000
_diffrn_reflns_Laue_measured_fraction_max 1.000
_diffrn_reflns_limit_h_max 26
_diffrn_reflns_limit_h_min -27
_diffrn_reflns_limit_k_max 26
_diffrn_reflns_limit_k_min -26
_diffrn_reflns_limit_l_max 23
_diffrn_reflns_limit_l_min -23
_diffrn_reflns_number 141617
_diffrn_reflns_point_group_measured_fraction_full 1.000
_diffrn_reflns_point_group_measured_fraction_max 1.000
_diffrn_reflns_theta_full 25.242
_diffrn_reflns_theta_max 27.485
_diffrn_reflns_theta_min 1.746
_diffrn_source 'Rotating-anode X-ray tube'
_diffrn_source_type 'Rigaku (Mo) X-ray Source'
_exptl_absorpt_coefficient_mu 3.323
_exptl_absorpt_correction_T_max 1.00000
_exptl_absorpt_correction_T_min 0.75376
_exptl_absorpt_correction_type multi-scan
_exptl_absorpt_process_details
;
CrysAlisPro 1.171.40.79a (Rigaku Oxford Diffraction, 2020)
Empirical absorption correction using spherical harmonics,
 implemented in SCALE3 ABSPACK scaling algorithm.
;
_exptl_crystal_colour green
_exptl_crystal_density_diffrn 2.056
_exptl_crystal_description prism
_exptl_crystal_F_000 4672
_exptl_crystal_size_max 0.180
_exptl_crystal_size_mid 0.050
_exptl_crystal_size_min 0.040
_refine_diff_density_max 3.193
_refine_diff_density_min -1.485
_refine_diff_density_rms 0.107
_refine_ls_extinction_method none
_refine_ls_goodness_of_fit_ref 1.042
_refine_ls_hydrogen_treatment mixed
_refine_ls_matrix_type full
_refine_ls_number_parameters 1223
_refine_ls_number_reflns 18009
_refine_ls_number_restraints 0
_refine_ls_restrained_S_all 1.042
_refine_ls_R_factor_all 0.0354
_refine_ls_R_factor_gt 0.0280
_refine_ls_shift/su_max 0.007
_refine_ls_shift/su_mean 0.000
_refine_ls_structure_factor_coef Fsqd
_refine_ls_weighting_details 'w=1/[\s^2^(Fo^2^)+(0.0339P)^2^+17.7886P] where P=(Fo^2^+2Fc^2^)/3'
_refine_ls_weighting_scheme calc
_refine_ls_wR_factor_gt 0.0670
_refine_ls_wR_factor_ref 0.0697
_reflns_Friedel_coverage 0.000
_reflns_number_gt 15563
_reflns_number_total 18009
_reflns_threshold_expression 'I > 2\s(I)'
_cod_data_source_file d2dt03833a3.cif
_cod_data_source_block SF016
_cod_depositor_comments 'Adding full bibliography for 7711889--7711894.cif.'
_cod_original_sg_symbol_H-M 'P 21/c'
_cod_database_code 7711889
_shelx_shelxl_version_number 2018/3
_shelx_space_group_comment
;
The symmetry employed for this shelxl refinement is uniquely defined
by the following loop, which should always be used as a source of
symmetry information in preference to the above space-group names.
They are only intended as comments.
;

loop_
_space_group_symop_operation_xyz
'x, y, z'
'-x, y+1/2, -z+1/2'
'-x, -y, -z'
'x, -y-1/2, z-1/2'

loop_
_atom_site_label
_atom_site_type_symbol
_atom_site_fract_x
_atom_site_fract_y
_atom_site_fract_z
_atom_site_U_iso_or_equiv
_atom_site_adp_type
_atom_site_occupancy
_atom_site_site_symmetry_order
_atom_site_calc_flag
_atom_site_refinement_flags_posn
_atom_site_refinement_flags_adp
_atom_site_refinement_flags_occupancy
_atom_site_disorder_assembly
_atom_site_disorder_group
W1 W 0.20936(2) 0.47822(2) 0.61883(2) 0.01500(4) Uani 1 1 d . . . . .
Zr1 Zr 0.33554(2) 0.55740(2) 0.61094(2) 0.01710(6) Uani 1 1 d . . . . .
C1 C 0.23227(16) 0.58397(15) 0.59375(18) 0.0218(7) Uani 1 1 d . . . . .
C2 C 0.19709(16) 0.55528(15) 0.53123(18) 0.0223(7) Uani 1 1 d . . . . .
H2 H 0.213516 0.548997 0.486005 0.027 Uiso 1 1 calc R U . . .
C3 C 0.13435(16) 0.53819(17) 0.5486(2) 0.0268(7) Uani 1 1 d . . . . .
H3 H 0.103516 0.518257 0.517835 0.032 Uiso 1 1 calc R U . . .
C4 C 0.12744(17) 0.55697(18) 0.6211(2) 0.0295(8) Uani 1 1 d . . . . .
H4 H 0.090854 0.552229 0.646593 0.035 Uiso 1 1 calc R U . . .
C5 C 0.18608(17) 0.58444(16) 0.64846(19) 0.0268(7) Uani 1 1 d . . . . .
H5 H 0.193638 0.600555 0.695344 0.032 Uiso 1 1 calc R U . . .
C6 C 0.25874(18) 0.42479(17) 0.71625(19) 0.0279(7) Uani 1 1 d . . . . .
H6 H 0.298752 0.437521 0.735296 0.033 Uiso 1 1 calc R U . . .
C7 C 0.24541(16) 0.37712(16) 0.66033(19) 0.0248(7) Uani 1 1 d . . . . .
H7 H 0.275537 0.354026 0.635429 0.030 Uiso 1 1 calc R U . . .
C8 C 0.17875(17) 0.37110(17) 0.64941(19) 0.0276(7) Uani 1 1 d . . . . .
H8 H 0.157326 0.342392 0.617164 0.033 Uiso 1 1 calc R U . . .
C9 C 0.15051(18) 0.41576(19) 0.6954(2) 0.0339(8) Uani 1 1 d . . . . .
H9 H 0.107016 0.422641 0.698357 0.041 Uiso 1 1 calc R U . . .
C10 C 0.1995(2) 0.44879(19) 0.7369(2) 0.0348(9) Uani 1 1 d . . . . .
H10 H 0.193661 0.480894 0.771940 0.042 Uiso 1 1 calc R U . . .
C11 C 0.40072(19) 0.51433(18) 0.5091(2) 0.0315(8) Uani 1 1 d . . . . .
H11 H 0.417586 0.471952 0.512683 0.038 Uiso 1 1 calc R U . . .
C12 C 0.34055(19) 0.53162(17) 0.47634(18) 0.0280(8) Uani 1 1 d . . . . .
H12 H 0.311180 0.502729 0.454035 0.034 Uiso 1 1 calc R U . . .
C13 C 0.33310(16) 0.60008(17) 0.48348(17) 0.0239(7) Uani 1 1 d . . . . .
H13 H 0.297836 0.624583 0.466873 0.029 Uiso 1 1 calc R U . . .
C14 C 0.38863(16) 0.62521(17) 0.52033(18) 0.0242(7) Uani 1 1 d . . . . .
H14 H 0.396162 0.669165 0.532512 0.029 Uiso 1 1 calc R U . . .
C15 C 0.43054(16) 0.57229(18) 0.53541(19) 0.0280(7) Uani 1 1 d . . . . .
H15 H 0.470852 0.575153 0.558651 0.034 Uiso 1 1 calc R U . . .
C16 C 0.38486(17) 0.54593(18) 0.73651(18) 0.0265(7) Uani 1 1 d . . . . .
H16 H 0.398703 0.504334 0.751734 0.032 Uiso 1 1 calc R U . . .
C17 C 0.32407(17) 0.57255(17) 0.74533(17) 0.0241(7) Uani 1 1 d . . . . .
H17 H 0.290799 0.551901 0.767502 0.029 Uiso 1 1 calc R U . . .
C18 C 0.32270(18) 0.63624(17) 0.71447(19) 0.0288(8) Uani 1 1 d . . . . .
H18 H 0.288259 0.665081 0.712484 0.035 Uiso 1 1 calc R U . . .
C19 C 0.38259(19) 0.64834(18) 0.6873(2) 0.0332(9) Uani 1 1 d . . . . .
H19 H 0.394842 0.686698 0.664183 0.040 Uiso 1 1 calc R U . . .
C20 C 0.42084(18) 0.5923(2) 0.70115(19) 0.0319(8) Uani 1 1 d . . . . .
H20 H 0.462813 0.587102 0.688844 0.038 Uiso 1 1 calc R U . . .
W2 W 1.20037(2) 0.98256(2) 0.65278(2) 0.01862(4) Uani 1 1 d . . . . .
Zr2 Zr 1.26711(2) 0.88813(2) 0.54565(2) 0.02752(8) Uani 1 1 d . . . . .
C21 C 1.30229(18) 0.9637(2) 0.6293(2) 0.0366(9) Uani 1 1 d . . . . .
C22 C 1.29163(19) 1.0340(2) 0.6258(2) 0.0385(9) Uani 1 1 d . . . . .
H22 H 1.294684 1.058967 0.583874 0.046 Uiso 1 1 calc R U . . .
C23 C 1.2762(2) 1.0604(2) 0.6927(2) 0.0425(10) Uani 1 1 d . . . . .
H23 H 1.267422 1.104420 0.702223 0.051 Uiso 1 1 calc R U . . .
C24 C 1.2763(2) 1.0066(2) 0.7441(2) 0.0430(10) Uani 1 1 d . . . . .
H24 H 1.266924 1.009093 0.792700 0.052 Uiso 1 1 calc R U . . .
C25 C 1.29337(19) 0.9497(2) 0.7061(2) 0.0411(10) Uani 1 1 d . . . . .
H25 H 1.298421 0.908168 0.727098 0.049 Uiso 1 1 calc R U . . .
C26 C 1.12459(17) 1.0058(2) 0.5624(2) 0.0316(8) Uani 1 1 d . . . . .
H26 H 1.130534 0.994474 0.514419 0.038 Uiso 1 1 calc R U . . .
C27 C 1.14291(18) 1.06488(19) 0.5971(2) 0.0380(9) Uani 1 1 d . . . . .
H27 H 1.163567 1.100021 0.576089 0.046 Uiso 1 1 calc R U . . .
C28 C 1.1246(2) 1.0618(2) 0.6693(2) 0.0400(10) Uani 1 1 d . . . . .
H28 H 1.131203 1.094635 0.704039 0.048 Uiso 1 1 calc R U . . .
C29 C 1.09494(18) 1.0016(2) 0.6800(2) 0.0338(8) Uani 1 1 d . . . . .
H29 H 1.078082 0.987295 0.722792 0.041 Uiso 1 1 calc R U . . .
C30 C 1.09502(17) 0.96641(19) 0.6150(2) 0.0339(8) Uani 1 1 d . . . . .
H30 H 1.078535 0.924245 0.607298 0.041 Uiso 1 1 calc R U . . .
C31 C 1.2557(3) 0.8798(2) 0.4115(2) 0.0477(11) Uani 1 1 d . . . . .
H31 H 1.243828 0.839251 0.391431 0.057 Uiso 1 1 calc R U . . .
C32 C 1.2144(2) 0.9313(2) 0.4292(2) 0.0408(10) Uani 1 1 d . . . . .
H32 H 1.170220 0.930696 0.422706 0.049 Uiso 1 1 calc R U . . .
C33 C 1.2510(2) 0.98327(19) 0.4584(2) 0.0357(9) Uani 1 1 d . . . . .
H33 H 1.235323 1.023390 0.474097 0.043 Uiso 1 1 calc R U . . .
C34 C 1.3154(2) 0.9650(2) 0.4599(2) 0.0404(10) Uani 1 1 d . . . . .
H34 H 1.349864 0.990096 0.477662 0.048 Uiso 1 1 calc R U . . .
C35 C 1.3180(2) 0.9010(2) 0.4295(2) 0.0454(11) Uani 1 1 d . . . . .
H35 H 1.354908 0.877103 0.422554 0.054 Uiso 1 1 calc R U . . .
C36 C 1.3002(3) 0.7721(2) 0.5243(3) 0.0573(15) Uani 1 1 d . . . . .
H36 H 1.298305 0.755993 0.477058 0.069 Uiso 1 1 calc R U . . .
C37 C 1.2509(3) 0.7691(2) 0.5734(3) 0.0533(13) Uani 1 1 d . . . . .
H37 H 1.210527 0.751463 0.563538 0.064 Uiso 1 1 calc R U . . .
C38 C 1.2728(3) 0.7965(2) 0.6377(3) 0.0606(16) Uani 1 1 d . . . . .
H38 H 1.249755 0.799982 0.679104 0.073 Uiso 1 1 calc R U . . .
C39 C 1.3365(3) 0.8189(3) 0.6313(3) 0.0596(15) Uani 1 1 d . . . . .
H39 H 1.362550 0.839377 0.667058 0.072 Uiso 1 1 calc R U . . .
C40 C 1.3521(3) 0.8038(2) 0.5598(3) 0.0558(14) Uani 1 1 d . . . . .
H40 H 1.390569 0.813356 0.539689 0.067 Uiso 1 1 calc R U . . .
B1 B 1.00312(16) 0.75938(17) 0.23839(18) 0.0154(6) Uani 1 1 d . . . . .
C41 C 1.00033(14) 0.81014(15) 0.30828(16) 0.0158(6) Uani 1 1 d . . . . .
C42 C 0.97841(14) 0.78715(15) 0.37336(16) 0.0162(6) Uani 1 1 d . . . . .
C43 C 0.97902(14) 0.82298(15) 0.43723(16) 0.0178(6) Uani 1 1 d . . . . .
C44 C 1.00420(15) 0.88587(16) 0.43829(17) 0.0211(6) Uani 1 1 d . . . . .
C45 C 1.02838(15) 0.91080(15) 0.37636(18) 0.0209(6) Uani 1 1 d . . . . .
C46 C 1.02586(14) 0.87346(15) 0.31339(17) 0.0192(6) Uani 1 1 d . . . . .
C51 C 1.06122(14) 0.70968(15) 0.26802(16) 0.0173(6) Uani 1 1 d . . . . .
C52 C 1.12289(15) 0.73496(16) 0.27775(17) 0.0210(6) Uani 1 1 d . . . . .
C53 C 1.17375(15) 0.70124(18) 0.30998(18) 0.0249(7) Uani 1 1 d . . . . .
C54 C 1.16514(15) 0.63858(18) 0.33552(17) 0.0240(7) Uani 1 1 d . . . . .
C55 C 1.10527(16) 0.61091(16) 0.32844(16) 0.0221(7) Uani 1 1 d . . . . .
C56 C 1.05553(14) 0.64665(16) 0.29497(16) 0.0180(6) Uani 1 1 d . . . . .
C61 C 0.93426(14) 0.72279(14) 0.21551(15) 0.0144(6) Uani 1 1 d . . . . .
C62 C 0.93244(14) 0.67275(15) 0.16367(16) 0.0169(6) Uani 1 1 d . . . . .
C63 C 0.87758(16) 0.64691(15) 0.13024(17) 0.0205(6) Uani 1 1 d . . . . .
C64 C 0.81940(15) 0.67201(16) 0.14744(17) 0.0211(6) Uani 1 1 d . . . . .
C65 C 0.81756(15) 0.72114(16) 0.19839(17) 0.0209(6) Uani 1 1 d . . . . .
C66 C 0.87401(14) 0.74469(15) 0.23146(16) 0.0165(6) Uani 1 1 d . . . . .
C71 C 1.01604(15) 0.79650(16) 0.16110(16) 0.0196(6) Uani 1 1 d . . . . .
C72 C 1.05761(16) 0.77652(17) 0.10961(17) 0.0241(7) Uani 1 1 d . . . . .
C73 C 1.05975(18) 0.80473(19) 0.04103(18) 0.0311(8) Uani 1 1 d . . . . .
C74 C 1.0191(2) 0.85582(19) 0.02151(18) 0.0340(9) Uani 1 1 d . . . . .
C75 C 0.97732(18) 0.87792(18) 0.07022(19) 0.0288(8) Uani 1 1 d . . . . .
C76 C 0.97613(15) 0.84809(16) 0.13747(17) 0.0213(6) Uani 1 1 d . . . . .
F42 F 0.95435(8) 0.72532(8) 0.37640(9) 0.0186(4) Uani 1 1 d . . . . .
F43 F 0.95607(9) 0.79757(9) 0.49732(9) 0.0223(4) Uani 1 1 d . . . . .
F44 F 1.00447(10) 0.92242(10) 0.49902(10) 0.0293(4) Uani 1 1 d . . . . .
F45 F 1.05346(10) 0.97202(9) 0.37682(11) 0.0292(4) Uani 1 1 d . . . . .
F46 F 1.05067(9) 0.90296(9) 0.25561(10) 0.0251(4) Uani 1 1 d . . . . .
F52 F 1.13544(9) 0.79700(10) 0.25496(11) 0.0278(4) Uani 1 1 d . . . . .
F53 F 1.23232(9) 0.72920(11) 0.31671(12) 0.0343(5) Uani 1 1 d . . . . .
F54 F 1.21464(10) 0.60414(11) 0.36522(11) 0.0334(5) Uani 1 1 d . . . . .
F55 F 1.09601(10) 0.54941(10) 0.35274(10) 0.0289(4) Uani 1 1 d . . . . .
F56 F 0.99869(8) 0.61493(9) 0.29076(10) 0.0212(4) Uani 1 1 d . . . . .
F62 F 0.98793(8) 0.64711(9) 0.14269(9) 0.0206(4) Uani 1 1 d . . . . .
F63 F 0.87983(10) 0.59820(9) 0.08087(10) 0.0276(4) Uani 1 1 d . . . . .
F64 F 0.76550(9) 0.64770(10) 0.11512(11) 0.0307(5) Uani 1 1 d . . . . .
F65 F 0.76138(9) 0.74564(10) 0.21669(11) 0.0295(4) Uani 1 1 d . . . . .
F66 F 0.86665(8) 0.79274(9) 0.28125(10) 0.0221(4) Uani 1 1 d . . . . .
F72 F 1.09877(10) 0.72610(11) 0.12296(11) 0.0311(5) Uani 1 1 d . . . . .
F73 F 1.10120(12) 0.78246(13) -0.00654(12) 0.0448(6) Uani 1 1 d . . . . .
F74 F 1.02100(13) 0.88443(12) -0.04407(11) 0.0461(6) Uani 1 1 d . . . . .
F75 F 0.93815(11) 0.92869(11) 0.05270(12) 0.0399(6) Uani 1 1 d . . . . .
F76 F 0.93298(9) 0.87174(9) 0.18203(10) 0.0246(4) Uani 1 1 d . . . . .
B2 B 0.58982(15) 0.76520(16) 0.44720(18) 0.0145(6) Uani 1 1 d . . . . .
C81 C 0.57350(14) 0.79945(14) 0.52497(16) 0.0159(6) Uani 1 1 d . . . . .
C82 C 0.53233(15) 0.77605(16) 0.57511(17) 0.0196(6) Uani 1 1 d . . . . .
C83 C 0.52713(16) 0.80250(17) 0.64388(17) 0.0230(7) Uani 1 1 d . . . . .
C84 C 0.56445(17) 0.85518(17) 0.66556(17) 0.0243(7) Uani 1 1 d . . . . .
C85 C 0.60648(16) 0.88035(15) 0.61867(17) 0.0212(6) Uani 1 1 d . . . . .
C86 C 0.61029(14) 0.85233(15) 0.55136(16) 0.0173(6) Uani 1 1 d . . . . .
C91 C 0.66033(14) 0.73302(14) 0.47028(15) 0.0149(6) Uani 1 1 d . . . . .
C92 C 0.66513(15) 0.68149(15) 0.52023(16) 0.0192(6) Uani 1 1 d . . . . .
C93 C 0.72177(17) 0.65863(16) 0.55295(17) 0.0234(7) Uani 1 1 d . . . . .
C94 C 0.77801(16) 0.68746(17) 0.53557(19) 0.0273(8) Uani 1 1 d . . . . .
C95 C 0.77650(15) 0.73825(17) 0.48636(19) 0.0248(7) Uani 1 1 d . . . . .
C96 C 0.71870(15) 0.75962(15) 0.45480(17) 0.0190(6) Uani 1 1 d . . . . .
C101 C 0.53540(14) 0.71135(15) 0.41654(15) 0.0159(6) Uani 1 1 d . . . . .
C102 C 0.54547(14) 0.64740(16) 0.39313(16) 0.0177(6) Uani 1 1 d . . . . .
C103 C 0.49809(16) 0.60680(16) 0.36270(16) 0.0214(6) Uani 1 1 d . . . . .
C104 C 0.43754(16) 0.63077(19) 0.35124(17) 0.0258(7) Uani 1 1 d . . . . .
C105 C 0.42484(15) 0.69435(19) 0.37149(17) 0.0244(7) Uani 1 1 d . . . . .
C106 C 0.47300(15) 0.73240(17) 0.40399(17) 0.0214(6) Uani 1 1 d . . . . .
C111 C 0.59035(14) 0.81697(15) 0.37804(16) 0.0166(6) Uani 1 1 d . . . . .
C112 C 0.61210(14) 0.79481(15) 0.31260(17) 0.0179(6) Uani 1 1 d . . . . .
C113 C 0.61019(15) 0.83063(17) 0.24899(17) 0.0213(6) Uani 1 1 d . . . . .
C114 C 0.58457(16) 0.89327(17) 0.24856(18) 0.0246(7) Uani 1 1 d . . . . .
C115 C 0.56126(16) 0.91804(17) 0.31106(19) 0.0254(7) Uani 1 1 d . . . . .
C116 C 0.56440(15) 0.88009(16) 0.37383(17) 0.0205(6) Uani 1 1 d . . . . .
F82 F 0.49471(9) 0.72291(10) 0.55983(10) 0.0261(4) Uani 1 1 d . . . . .
F83 F 0.48657(11) 0.77586(11) 0.69002(11) 0.0354(5) Uani 1 1 d . . . . .
F84 F 0.56047(11) 0.88170(11) 0.73191(10) 0.0348(5) Uani 1 1 d . . . . .
F85 F 0.64362(10) 0.93160(9) 0.64004(10) 0.0285(4) Uani 1 1 d . . . . .
F86 F 0.65433(9) 0.87870(9) 0.50891(9) 0.0206(4) Uani 1 1 d . . . . .
F92 F 0.61137(9) 0.65217(9) 0.54115(9) 0.0221(4) Uani 1 1 d . . . . .
F93 F 0.72222(11) 0.60867(10) 0.60080(11) 0.0340(5) Uani 1 1 d . . . . .
F94 F 0.83375(10) 0.66671(11) 0.56678(13) 0.0409(6) Uani 1 1 d . . . . .
F95 F 0.83102(9) 0.76767(11) 0.46896(13) 0.0362(5) Uani 1 1 d . . . . .
F96 F 0.72317(8) 0.81023(9) 0.40750(10) 0.0229(4) Uani 1 1 d . . . . .
F102 F 0.60460(8) 0.62010(9) 0.39684(10) 0.0200(4) Uani 1 1 d . . . . .
F103 F 0.51166(10) 0.54459(10) 0.34322(11) 0.0287(4) Uani 1 1 d . . . . .
F104 F 0.39120(10) 0.59266(12) 0.32049(12) 0.0375(5) Uani 1 1 d . . . . .
F105 F 0.36525(9) 0.71898(12) 0.36135(12) 0.0355(5) Uani 1 1 d . . . . .
F106 F 0.45664(9) 0.79415(10) 0.42394(10) 0.0256(4) Uani 1 1 d . . . . .
F112 F 0.63717(9) 0.73330(9) 0.30905(9) 0.0205(4) Uani 1 1 d . . . . .
F113 F 0.63299(9) 0.80527(11) 0.18834(10) 0.0281(4) Uani 1 1 d . . . . .
F114 F 0.58263(10) 0.92962(11) 0.18736(11) 0.0332(5) Uani 1 1 d . . . . .
F115 F 0.53642(11) 0.97905(10) 0.31117(12) 0.0348(5) Uani 1 1 d . . . . .
F116 F 0.53959(10) 0.90837(10) 0.43219(10) 0.0281(4) Uani 1 1 d . . . . .
H H 0.2785(19) 0.4688(19) 0.574(2) 0.032(11) Uiso 1 1 d . . . . .
H1A H 0.188(2) 0.435(2) 0.547(2) 0.050(13) Uiso 1 1 d . . . . .
H1C H 1.1764(17) 0.9473(18) 0.717(2) 0.025(9) Uiso 1 1 d . . . . .
H1B H 1.196(2) 0.900(2) 0.629(3) 0.053(14) Uiso 1 1 d . . . . .

loop_
_atom_site_aniso_label
_atom_site_aniso_U_11
_atom_site_aniso_U_22
_atom_site_aniso_U_33
_atom_site_aniso_U_23
_atom_site_aniso_U_13
_atom_site_aniso_U_12
W1 0.01378(6) 0.01539(6) 0.01598(6) 0.00091(4) 0.00203(4) 0.00117(4)
Zr1 0.02051(15) 0.01563(14) 0.01495(14) 0.00231(11) -0.00076(11) -0.00252(11)
C1 0.0278(17) 0.0134(14) 0.0235(16) 0.0008(12) -0.0045(13) 0.0026(12)
C2 0.0281(17) 0.0189(15) 0.0194(15) 0.0007(12) -0.0044(13) 0.0025(13)
C3 0.0227(17) 0.0238(16) 0.0326(19) -0.0013(14) -0.0088(14) 0.0070(13)
C4 0.0213(16) 0.0315(19) 0.036(2) -0.0042(15) 0.0005(14) 0.0136(14)
C5 0.0297(18) 0.0210(16) 0.0290(18) -0.0062(14) -0.0030(14) 0.0088(14)
C6 0.0341(19) 0.0245(17) 0.0243(17) 0.0099(14) -0.0057(14) -0.0078(14)
C7 0.0276(17) 0.0178(15) 0.0289(18) 0.0083(13) 0.0007(14) -0.0019(13)
C8 0.0284(18) 0.0242(17) 0.0302(18) 0.0082(14) 0.0020(14) -0.0104(14)
C9 0.0269(18) 0.038(2) 0.038(2) 0.0111(17) 0.0158(16) -0.0047(16)
C10 0.053(2) 0.0314(19) 0.0211(17) 0.0056(15) 0.0116(16) -0.0062(17)
C11 0.045(2) 0.0255(18) 0.0260(18) 0.0052(14) 0.0158(16) 0.0023(15)
C12 0.043(2) 0.0262(17) 0.0152(15) 0.0001(13) 0.0053(14) -0.0140(15)
C13 0.0246(16) 0.0273(17) 0.0195(16) 0.0075(13) -0.0003(13) -0.0069(13)
C14 0.0257(17) 0.0240(16) 0.0231(16) 0.0044(13) 0.0036(13) -0.0079(13)
C15 0.0222(17) 0.0356(19) 0.0266(18) 0.0067(15) 0.0049(14) -0.0016(14)
C16 0.0335(19) 0.0271(17) 0.0178(16) 0.0024(13) -0.0093(14) -0.0003(14)
C17 0.0321(18) 0.0254(16) 0.0145(15) -0.0030(13) -0.0016(13) -0.0040(14)
C18 0.039(2) 0.0217(16) 0.0244(17) -0.0065(14) -0.0077(15) 0.0005(15)
C19 0.050(2) 0.0228(17) 0.0253(18) -0.0020(14) -0.0103(16) -0.0171(16)
C20 0.0269(18) 0.044(2) 0.0235(18) -0.0027(16) -0.0062(14) -0.0085(16)
W2 0.01800(6) 0.01883(6) 0.01873(7) 0.00294(5) -0.00149(5) 0.00079(5)
Zr2 0.03160(18) 0.01985(15) 0.03184(18) 0.01064(13) 0.00828(14) 0.00495(13)
C21 0.0261(19) 0.049(2) 0.035(2) 0.0105(18) 0.0018(16) 0.0018(17)
C22 0.031(2) 0.047(2) 0.037(2) 0.0102(18) 0.0004(17) -0.0105(18)
C23 0.041(2) 0.041(2) 0.043(2) 0.0010(19) -0.0142(19) -0.0219(19)
C24 0.034(2) 0.068(3) 0.026(2) -0.005(2) -0.0091(17) -0.014(2)
C25 0.029(2) 0.058(3) 0.036(2) 0.011(2) -0.0057(17) 0.0026(18)
C26 0.0235(17) 0.047(2) 0.0232(17) 0.0042(16) -0.0026(14) 0.0051(16)
C27 0.0297(19) 0.031(2) 0.053(3) 0.0185(18) -0.0010(18) 0.0036(16)
C28 0.039(2) 0.031(2) 0.049(2) -0.0061(18) -0.0042(18) 0.0149(17)
C29 0.0297(19) 0.042(2) 0.030(2) 0.0097(17) 0.0073(16) 0.0105(16)
C30 0.0216(17) 0.0304(19) 0.049(2) 0.0026(17) -0.0049(16) -0.0045(14)
C31 0.076(3) 0.036(2) 0.032(2) -0.0046(18) 0.006(2) 0.000(2)
C32 0.052(3) 0.042(2) 0.028(2) -0.0009(17) -0.0028(18) 0.0038(19)
C33 0.050(2) 0.0279(19) 0.0295(19) 0.0067(15) 0.0069(17) 0.0078(17)
C34 0.047(2) 0.035(2) 0.042(2) 0.0124(18) 0.0171(19) -0.0003(18)
C35 0.059(3) 0.045(2) 0.035(2) 0.0108(19) 0.024(2) 0.014(2)
C36 0.082(4) 0.026(2) 0.068(3) 0.009(2) 0.041(3) 0.022(2)
C37 0.060(3) 0.0210(19) 0.082(4) 0.016(2) 0.034(3) 0.0083(19)
C38 0.085(4) 0.042(3) 0.060(3) 0.033(2) 0.047(3) 0.039(3)
C39 0.065(3) 0.060(3) 0.056(3) 0.027(2) 0.018(2) 0.042(3)
C40 0.056(3) 0.044(3) 0.071(3) 0.025(2) 0.032(3) 0.033(2)
B1 0.0155(15) 0.0171(15) 0.0137(15) 0.0002(12) 0.0011(12) -0.0013(12)
C41 0.0145(14) 0.0181(14) 0.0146(14) -0.0003(11) -0.0010(11) 0.0003(11)
C42 0.0144(14) 0.0157(14) 0.0182(15) 0.0004(11) -0.0033(11) -0.0002(11)
C43 0.0147(14) 0.0241(15) 0.0142(14) 0.0002(12) -0.0017(11) 0.0027(12)
C44 0.0189(15) 0.0259(16) 0.0178(15) -0.0068(13) -0.0050(12) 0.0018(12)
C45 0.0178(15) 0.0180(15) 0.0262(17) -0.0022(13) -0.0055(12) -0.0025(12)
C46 0.0163(14) 0.0212(15) 0.0197(15) 0.0014(12) -0.0013(12) -0.0022(12)
C51 0.0165(14) 0.0224(15) 0.0132(14) -0.0020(11) 0.0027(11) 0.0013(12)
C52 0.0183(15) 0.0254(16) 0.0196(15) -0.0039(13) 0.0028(12) -0.0020(12)
C53 0.0139(15) 0.0381(19) 0.0226(16) -0.0064(14) 0.0013(12) -0.0008(13)
C54 0.0212(16) 0.0371(19) 0.0133(14) -0.0060(13) -0.0021(12) 0.0104(14)
C55 0.0299(17) 0.0237(16) 0.0130(14) -0.0002(12) 0.0029(12) 0.0045(13)
C56 0.0162(14) 0.0237(15) 0.0142(14) -0.0033(12) 0.0032(11) -0.0006(12)
C61 0.0173(14) 0.0152(13) 0.0108(13) 0.0031(11) 0.0011(11) -0.0021(11)
C62 0.0189(14) 0.0177(14) 0.0143(14) 0.0022(11) 0.0016(11) -0.0004(11)
C63 0.0272(17) 0.0176(14) 0.0162(15) 0.0005(12) -0.0028(12) -0.0048(12)
C64 0.0189(15) 0.0242(16) 0.0194(15) 0.0048(13) -0.0066(12) -0.0075(12)
C65 0.0150(14) 0.0247(16) 0.0230(16) 0.0054(13) 0.0002(12) 0.0005(12)
C66 0.0198(15) 0.0157(14) 0.0142(14) 0.0019(11) 0.0015(11) -0.0013(11)
C71 0.0224(16) 0.0222(15) 0.0141(14) 0.0000(12) 0.0014(12) -0.0091(12)
C72 0.0267(17) 0.0275(17) 0.0185(15) -0.0025(13) 0.0040(13) -0.0110(14)
C73 0.040(2) 0.038(2) 0.0159(16) -0.0062(14) 0.0086(14) -0.0232(17)
C74 0.050(2) 0.036(2) 0.0158(16) 0.0041(14) -0.0046(16) -0.0269(18)
C75 0.0338(19) 0.0277(17) 0.0239(17) 0.0065(14) -0.0082(15) -0.0164(15)
C76 0.0229(16) 0.0238(16) 0.0167(15) 0.0014(12) -0.0022(12) -0.0094(13)
F42 0.0233(9) 0.0155(8) 0.0173(8) 0.0011(7) 0.0036(7) -0.0025(7)
F43 0.0240(9) 0.0296(10) 0.0132(8) -0.0010(7) 0.0018(7) 0.0010(8)
F44 0.0343(11) 0.0321(11) 0.0211(10) -0.0131(8) -0.0031(8) -0.0031(9)
F45 0.0319(11) 0.0203(9) 0.0348(11) -0.0060(8) -0.0038(9) -0.0089(8)
F46 0.0298(10) 0.0225(9) 0.0230(10) 0.0035(8) 0.0030(8) -0.0104(8)
F52 0.0207(9) 0.0271(10) 0.0356(11) 0.0010(9) 0.0024(8) -0.0076(8)
F53 0.0148(9) 0.0483(13) 0.0392(12) -0.0072(10) -0.0036(8) -0.0034(9)
F54 0.0261(10) 0.0494(13) 0.0236(10) 0.0011(9) -0.0068(8) 0.0146(9)
F55 0.0367(11) 0.0268(10) 0.0235(10) 0.0071(8) 0.0035(8) 0.0092(9)
F56 0.0213(9) 0.0202(9) 0.0220(9) 0.0040(7) 0.0012(7) -0.0023(7)
F62 0.0201(9) 0.0245(9) 0.0175(9) -0.0046(7) 0.0031(7) 0.0012(7)
F63 0.0343(11) 0.0237(10) 0.0240(10) -0.0081(8) -0.0044(8) -0.0053(8)
F64 0.0227(10) 0.0347(11) 0.0335(11) 0.0010(9) -0.0105(8) -0.0113(8)
F65 0.0145(9) 0.0357(11) 0.0382(11) 0.0006(9) 0.0008(8) 0.0031(8)
F66 0.0198(9) 0.0227(9) 0.0241(10) -0.0052(8) 0.0025(7) 0.0036(7)
F72 0.0288(11) 0.0380(12) 0.0278(10) -0.0033(9) 0.0124(8) -0.0032(9)
F73 0.0573(15) 0.0541(15) 0.0252(11) -0.0067(10) 0.0218(11) -0.0190(12)
F74 0.0730(17) 0.0496(14) 0.0154(10) 0.0099(10) -0.0012(10) -0.0319(13)
F75 0.0505(14) 0.0324(12) 0.0351(12) 0.0170(10) -0.0132(10) -0.0092(10)
F76 0.0242(10) 0.0248(10) 0.0244(10) 0.0056(8) -0.0019(8) -0.0004(8)
B2 0.0123(15) 0.0170(15) 0.0138(15) 0.0001(12) -0.0007(12) -0.0025(12)
C81 0.0164(14) 0.0172(14) 0.0138(14) -0.0003(11) -0.0012(11) -0.0004(11)
C82 0.0181(15) 0.0221(15) 0.0186(15) -0.0013(12) 0.0002(12) -0.0062(12)
C83 0.0237(16) 0.0289(17) 0.0170(15) 0.0001(13) 0.0069(12) -0.0042(13)
C84 0.0336(18) 0.0250(16) 0.0146(15) -0.0043(13) 0.0027(13) -0.0026(14)
C85 0.0269(17) 0.0177(15) 0.0187(15) -0.0032(12) -0.0019(13) -0.0040(12)
C86 0.0186(14) 0.0174(14) 0.0159(14) 0.0016(11) 0.0010(11) -0.0021(12)
C91 0.0151(14) 0.0168(14) 0.0126(13) -0.0037(11) -0.0021(11) 0.0006(11)
C92 0.0237(16) 0.0169(14) 0.0165(14) -0.0054(12) -0.0034(12) -0.0023(12)
C93 0.0327(18) 0.0178(15) 0.0185(15) -0.0050(12) -0.0084(13) 0.0050(13)
C94 0.0225(16) 0.0262(17) 0.0315(18) -0.0128(14) -0.0149(14) 0.0110(13)
C95 0.0143(15) 0.0270(17) 0.0324(18) -0.0115(14) -0.0032(13) -0.0017(12)
C96 0.0181(15) 0.0190(15) 0.0198(15) -0.0048(12) -0.0008(12) -0.0002(12)
C101 0.0144(14) 0.0240(15) 0.0092(13) 0.0003(11) 0.0004(11) -0.0043(11)
C102 0.0166(14) 0.0245(15) 0.0121(14) 0.0004(12) 0.0011(11) -0.0034(12)
C103 0.0270(17) 0.0230(15) 0.0143(14) -0.0046(12) 0.0016(12) -0.0097(13)
C104 0.0205(16) 0.042(2) 0.0152(15) -0.0051(14) -0.0010(12) -0.0142(14)
C105 0.0133(14) 0.043(2) 0.0162(15) 0.0006(14) 0.0002(12) -0.0019(14)
C106 0.0197(15) 0.0288(17) 0.0158(15) -0.0022(13) 0.0018(12) -0.0014(13)
C111 0.0137(14) 0.0199(14) 0.0156(14) 0.0013(11) -0.0023(11) -0.0017(11)
C112 0.0131(14) 0.0212(15) 0.0193(15) 0.0021(12) -0.0004(11) 0.0002(11)
C113 0.0155(14) 0.0315(17) 0.0165(15) 0.0020(13) -0.0014(12) -0.0024(13)
C114 0.0207(16) 0.0320(18) 0.0205(16) 0.0118(14) -0.0042(13) -0.0018(13)
C115 0.0230(16) 0.0223(16) 0.0304(18) 0.0062(14) -0.0034(14) 0.0052(13)
C116 0.0173(15) 0.0252(16) 0.0188(15) 0.0003(12) -0.0015(12) 0.0016(12)
F82 0.0241(10) 0.0322(11) 0.0225(9) -0.0052(8) 0.0057(8) -0.0149(8)
F83 0.0408(12) 0.0445(13) 0.0223(10) -0.0054(9) 0.0153(9) -0.0175(10)
F84 0.0550(14) 0.0342(12) 0.0163(9) -0.0097(8) 0.0102(9) -0.0103(10)
F85 0.0406(12) 0.0226(10) 0.0224(10) -0.0069(8) 0.0019(8) -0.0134(9)
F86 0.0239(9) 0.0206(9) 0.0174(9) -0.0015(7) 0.0036(7) -0.0073(7)
F92 0.0295(10) 0.0214(9) 0.0152(9) 0.0019(7) -0.0020(7) -0.0056(8)
F93 0.0502(13) 0.0225(10) 0.0274(11) 0.0025(8) -0.0154(10) 0.0079(9)
F94 0.0284(11) 0.0390(12) 0.0524(14) -0.0114(11) -0.0227(10) 0.0164(10)
F95 0.0136(9) 0.0407(12) 0.0541(14) -0.0093(11) -0.0009(9) -0.0040(8)
F96 0.0176(9) 0.0249(9) 0.0263(10) 0.0013(8) 0.0019(7) -0.0047(7)
F102 0.0204(9) 0.0189(9) 0.0205(9) -0.0020(7) -0.0009(7) -0.0014(7)
F103 0.0355(11) 0.0247(10) 0.0258(10) -0.0079(8) -0.0002(9) -0.0103(9)
F104 0.0258(11) 0.0537(14) 0.0323(12) -0.0118(10) -0.0056(9) -0.0204(10)
F105 0.0128(9) 0.0579(14) 0.0352(12) -0.0041(11) -0.0050(8) -0.0014(9)
F106 0.0171(9) 0.0326(11) 0.0269(10) -0.0047(8) 0.0008(8) 0.0043(8)
F112 0.0234(9) 0.0220(9) 0.0161(8) -0.0001(7) 0.0021(7) 0.0014(7)
F113 0.0300(10) 0.0417(12) 0.0131(9) 0.0036(8) 0.0038(8) 0.0007(9)
F114 0.0337(11) 0.0405(12) 0.0248(10) 0.0186(9) -0.0021(9) 0.0028(9)
F115 0.0395(12) 0.0260(11) 0.0382(12) 0.0092(9) -0.0045(10) 0.0113(9)
F116 0.0332(11) 0.0269(10) 0.0241(10) -0.0002(8) 0.0014(8) 0.0103(8)

loop_
_atom_type_symbol
_atom_type_description
_atom_type_scat_dispersion_real
_atom_type_scat_dispersion_imag
_atom_type_scat_source
C C 0.0033 0.0016 'International Tables Vol C Tables 4.2.6.8 and 6.1.1.4'
H H 0.0000 0.0000 'International Tables Vol C Tables 4.2.6.8 and 6.1.1.4'
B B 0.0013 0.0007 'International Tables Vol C Tables 4.2.6.8 and 6.1.1.4'
F F 0.0171 0.0103 'International Tables Vol C Tables 4.2.6.8 and 6.1.1.4'
W W -0.8490 6.8722 'International Tables Vol C Tables 4.2.6.8 and 6.1.1.4'
Zr Zr -2.9673 0.5597 'International Tables Vol C Tables 4.2.6.8 and 6.1.1.4'

loop_
_geom_angle_atom_site_label_1
_geom_angle_atom_site_label_2
_geom_angle_atom_site_label_3
_geom_angle
_geom_angle_site_symmetry_1
_geom_angle_site_symmetry_3
_geom_angle_publ_flag
C1 W1 C2 37.73(11) . . ?
C1 W1 C10 118.54(13) . . ?
C2 W1 C10 148.72(13) . . ?
C1 W1 C5 37.06(13) . . ?
C2 W1 C5 60.02(12) . . ?
C10 W1 C5 89.16(14) . . ?
C1 W1 C6 121.17(12) . . ?
C2 W1 C6 156.56(12) . . ?
C10 W1 C6 35.88(14) . . ?
C5 W1 C6 110.56(13) . . ?
C1 W1 C7 147.79(12) . . ?
C2 W1 C7 151.48(13) . . ?
C10 W1 C7 59.67(14) . . ?
C5 W1 C7 146.29(13) . . ?
C6 W1 C7 36.24(12) . . ?
C1 W1 C9 140.93(13) . . ?
C2 W1 C9 140.89(13) . . ?
C10 W1 C9 35.97(14) . . ?
C5 W1 C9 103.92(14) . . ?
C6 W1 C9 59.77(13) . . ?
C7 W1 C9 59.08(13) . . ?
C1 W1 C3 62.25(12) . . ?
C2 W1 C3 36.06(13) . . ?
C10 W1 C3 124.98(14) . . ?
C5 W1 C3 59.50(12) . . ?
C6 W1 C3 160.85(14) . . ?
C7 W1 C3 148.30(12) . . ?
C9 W1 C3 104.88(14) . . ?
C1 W1 C8 175.62(13) . . ?
C2 W1 C8 142.53(12) . . ?
C10 W1 C8 59.09(13) . . ?
C5 W1 C8 138.69(13) . . ?
C6 W1 C8 59.52(12) . . ?
C7 W1 C8 35.36(12) . . ?
C9 W1 C8 34.94(13) . . ?
C3 W1 C8 115.54(13) . . ?
C1 W1 C4 61.50(13) . . ?
C2 W1 C4 59.17(13) . . ?
C10 W1 C4 93.12(14) . . ?
C5 W1 C4 35.66(13) . . ?
C6 W1 C4 127.29(13) . . ?
C7 W1 C4 145.77(13) . . ?
C9 W1 C4 86.69(14) . . ?
C3 W1 C4 34.96(13) . . ?
C8 W1 C4 114.39(13) . . ?
C1 W1 Zr1 46.07(8) . . ?
C2 W1 Zr1 70.86(8) . . ?
C10 W1 Zr1 107.66(10) . . ?
C5 W1 Zr1 73.74(9) . . ?
C6 W1 Zr1 86.03(9) . . ?
C7 W1 Zr1 102.06(8) . . ?
C9 W1 Zr1 143.10(10) . . ?
C3 W1 Zr1 104.95(9) . . ?
C8 W1 Zr1 137.40(9) . . ?
C4 W1 Zr1 106.19(10) . . ?
C1 W1 H 79.1(13) . . ?
C2 W1 H 78.3(13) . . ?
C10 W1 H 123.7(13) . . ?
C5 W1 H 114.7(13) . . ?
C6 W1 H 88.2(13) . . ?
C7 W1 H 77.9(13) . . ?
C9 W1 H 136.9(13) . . ?
C3 W1 H 110.7(13) . . ?
C8 W1 H 105.3(13) . . ?
C4 W1 H 136.3(13) . . ?
Zr1 W1 H 44.7(13) . . ?
C1 W1 H1A 113.7(16) . . ?
C2 W1 H1A 77.3(16) . . ?
C10 W1 H1A 126.7(16) . . ?
C5 W1 H1A 130.8(16) . . ?
C6 W1 H1A 118.0(16) . . ?
C7 W1 H1A 81.8(16) . . ?
C9 W1 H1A 93.9(16) . . ?
C3 W1 H1A 71.7(16) . . ?
C8 W1 H1A 68.1(16) . . ?
C4 W1 H1A 102.4(16) . . ?
Zr1 W1 H1A 115.9(16) . . ?
H W1 H1A 76(2) . . ?
C1 Zr1 C14 103.97(11) . . ?
C1 Zr1 C20 133.19(13) . . ?
C14 Zr1 C20 87.61(12) . . ?
C1 Zr1 C19 104.65(13) . . ?
C14 Zr1 C19 77.98(12) . . ?
C20 Zr1 C19 32.89(13) . . ?
C1 Zr1 C16 120.13(12) . . ?
C14 Zr1 C16 119.91(11) . . ?
C20 Zr1 C16 32.49(12) . . ?
C19 Zr1 C16 54.03(12) . . ?
C1 Zr1 C13 79.41(12) . . ?
C14 Zr1 C13 32.94(10) . . ?
C20 Zr1 C13 120.50(12) . . ?
C19 Zr1 C13 105.20(11) . . ?
C16 Zr1 C13 152.85(11) . . ?
C1 Zr1 C18 79.06(12) . . ?
C14 Zr1 C18 103.43(12) . . ?
C20 Zr1 C18 54.15(13) . . ?
C19 Zr1 C18 32.56(13) . . ?
C16 Zr1 C18 53.92(12) . . ?
C13 Zr1 C18 119.77(12) . . ?
C1 Zr1 C15 133.27(12) . . ?
C14 Zr1 C15 32.67(11) . . ?
C20 Zr1 C15 76.75(12) . . ?
C19 Zr1 C15 85.54(13) . . ?
C16 Zr1 C15 102.95(12) . . ?
C13 Zr1 C15 54.07(11) . . ?
C18 Zr1 C15 117.83(12) . . ?
C1 Zr1 C17 87.93(12) . . ?
C14 Zr1 C17 131.86(11) . . ?
C20 Zr1 C17 53.97(12) . . ?
C19 Zr1 C17 53.93(12) . . ?
C16 Zr1 C17 32.52(12) . . ?
C13 Zr1 C17 152.01(11) . . ?
C18 Zr1 C17 32.49(11) . . ?
C15 Zr1 C17 130.72(12) . . ?
C1 Zr1 C11 122.44(13) . . ?
C14 Zr1 C11 53.79(11) . . ?
C20 Zr1 C11 101.18(13) . . ?
C19 Zr1 C11 117.29(13) . . ?
C16 Zr1 C11 116.17(13) . . ?
C13 Zr1 C11 53.67(12) . . ?
C18 Zr1 C11 149.83(13) . . ?
C15 Zr1 C11 32.22(12) . . ?
C17 Zr1 C11 148.59(12) . . ?
C1 Zr1 C12 90.27(12) . . ?
C14 Zr1 C12 53.87(11) . . ?
C20 Zr1 C12 130.15(13) . . ?
C19 Zr1 C12 131.80(12) . . ?
C16 Zr1 C12 148.07(13) . . ?
C13 Zr1 C12 32.25(11) . . ?
C18 Zr1 C12 152.00(12) . . ?
C15 Zr1 C12 53.60(12) . . ?
C17 Zr1 C12 174.26(11) . . ?
C11 Zr1 C12 32.30(13) . . ?
C1 Zr1 W1 46.26(8) . . ?
C14 Zr1 W1 137.36(8) . . ?
C20 Zr1 W1 134.58(9) . . ?
C19 Zr1 W1 131.88(10) . . ?
C16 Zr1 W1 102.66(8) . . ?
C13 Zr1 W1 104.48(7) . . ?
C18 Zr1 W1 99.39(9) . . ?
C15 Zr1 W1 142.49(9) . . ?
C17 Zr1 W1 83.53(8) . . ?
C11 Zr1 W1 110.78(9) . . ?
C12 Zr1 W1 91.29(8) . . ?
C1 Zr1 H 69.6(10) . . ?
C14 Zr1 H 119.5(10) . . ?
C20 Zr1 H 141.8(10) . . ?
C19 Zr1 H 162.3(10) . . ?
C16 Zr1 H 113.3(10) . . ?
C13 Zr1 H 90.5(10) . . ?
C18 Zr1 H 131.3(10) . . ?
C15 Zr1 H 110.8(10) . . ?
C17 Zr1 H 108.5(10) . . ?
C11 Zr1 H 78.6(10) . . ?
C12 Zr1 H 65.8(10) . . ?
W1 Zr1 H 32.8(10) . . ?
C5 C1 C2 103.0(3) . . ?
C5 C1 Zr1 126.1(2) . . ?
C2 C1 Zr1 117.4(2) . . ?
C5 C1 W1 72.62(19) . . ?
C2 C1 W1 71.19(18) . . ?
Zr1 C1 W1 87.67(11) . . ?
C3 C2 C1 110.8(3) . . ?
C3 C2 W1 74.83(19) . . ?
C1 C2 W1 71.08(17) . . ?
C3 C2 H2 124.6 . . ?
C1 C2 H2 124.6 . . ?
W1 C2 H2 121.1 . . ?
C4 C3 C2 107.3(3) . . ?
C4 C3 W1 73.46(19) . . ?
C2 C3 W1 69.11(18) . . ?
C4 C3 H3 126.4 . . ?
C2 C3 H3 126.4 . . ?
W1 C3 H3 122.7 . . ?
C3 C4 C5 108.1(3) . . ?
C3 C4 W1 71.58(19) . . ?
C5 C4 W1 69.49(18) . . ?
C3 C4 H4 126.0 . . ?
C5 C4 H4 126.0 . . ?
W1 C4 H4 124.6 . . ?
C4 C5 C1 110.8(3) . . ?
C4 C5 W1 74.8(2) . . ?
C1 C5 W1 70.32(18) . . ?
C4 C5 H5 124.6 . . ?
C1 C5 H5 124.6 . . ?
W1 C5 H5 121.8 . . ?
C10 C6 C7 106.8(3) . . ?
C10 C6 W1 71.5(2) . . ?
C7 C6 W1 72.07(18) . . ?
C10 C6 H6 126.6 . . ?
C7 C6 H6 126.6 . . ?
W1 C6 H6 121.6 . . ?
C8 C7 C6 108.3(3) . . ?
C8 C7 W1 73.93(19) . . ?
C6 C7 W1 71.69(19) . . ?
C8 C7 H7 125.8 . . ?
C6 C7 H7 125.8 . . ?
W1 C7 H7 120.3 . . ?
C9 C8 C7 108.1(3) . . ?
C9 C8 W1 71.2(2) . . ?
C7 C8 W1 70.70(18) . . ?
C9 C8 H8 125.9 . . ?
C7 C8 H8 125.9 . . ?
W1 C8 H8 123.7 . . ?
C8 C9 C10 108.2(3) . . ?
C8 C9 W1 73.8(2) . . ?
C10 C9 W1 70.9(2) . . ?
C8 C9 H9 125.9 . . ?
C10 C9 H9 125.9 . . ?
W1 C9 H9 121.1 . . ?
C6 C10 C9 108.5(3) . . ?
C6 C10 W1 72.7(2) . . ?
C9 C10 W1 73.1(2) . . ?
C6 C10 H10 125.7 . . ?
C9 C10 H10 125.7 . . ?
W1 C10 H10 120.2 . . ?
C15 C11 C12 108.1(3) . . ?
C15 C11 Zr1 73.0(2) . . ?
C12 C11 Zr1 74.0(2) . . ?
C15 C11 H11 125.9 . . ?
C12 C11 H11 125.9 . . ?
Zr1 C11 H11 119.0 . . ?
C13 C12 C11 107.8(3) . . ?
C13 C12 Zr1 72.22(19) . . ?
C11 C12 Zr1 73.7(2) . . ?
C13 C12 H12 126.1 . . ?
C11 C12 H12 126.1 . . ?
Zr1 C12 H12 119.8 . . ?
C12 C13 C14 107.9(3) . . ?
C12 C13 Zr1 75.54(19) . . ?
C14 C13 Zr1 72.55(18) . . ?
C12 C13 H13 126.0 . . ?
C14 C13 H13 126.0 . . ?
Zr1 C13 H13 117.9 . . ?
C15 C14 C13 108.2(3) . . ?
C15 C14 Zr1 75.24(19) . . ?
C13 C14 Zr1 74.52(18) . . ?
C15 C14 H14 125.9 . . ?
C13 C14 H14 125.9 . . ?
Zr1 C14 H14 116.4 . . ?
C11 C15 C14 107.9(3) . . ?
C11 C15 Zr1 74.8(2) . . ?
C14 C15 Zr1 72.10(19) . . ?
C11 C15 H15 126.1 . . ?
C14 C15 H15 126.1 . . ?
Zr1 C15 H15 118.9 . . ?
C20 C16 C17 108.5(3) . . ?
C20 C16 Zr1 73.16(19) . . ?
C17 C16 Zr1 74.87(18) . . ?
C20 C16 H16 125.7 . . ?
C17 C16 H16 125.7 . . ?
Zr1 C16 H16 118.1 . . ?
C16 C17 C18 107.6(3) . . ?
C16 C17 Zr1 72.61(19) . . ?
C18 C17 Zr1 73.47(19) . . ?
C16 C17 H17 126.2 . . ?
C18 C17 H17 126.2 . . ?
Zr1 C17 H17 119.6 . . ?
C19 C18 C17 107.8(3) . . ?
C19 C18 Zr1 72.7(2) . . ?
C17 C18 Zr1 74.04(19) . . ?
C19 C18 H18 126.1 . . ?
C17 C18 H18 126.1 . . ?
Zr1 C18 H18 119.1 . . ?
C18 C19 C20 108.0(3) . . ?
C18 C19 Zr1 74.75(19) . . ?
C20 C19 Zr1 73.1(2) . . ?
C18 C19 H19 126.0 . . ?
C20 C19 H19 126.0 . . ?
Zr1 C19 H19 118.1 . . ?
C16 C20 C19 108.0(3) . . ?
C16 C20 Zr1 74.36(19) . . ?
C19 C20 Zr1 73.96(19) . . ?
C16 C20 H20 126.0 . . ?
C19 C20 H20 126.0 . . ?
Zr1 C20 H20 117.7 . . ?
C25 W2 C21 38.23(15) . . ?
C25 W2 C22 60.22(16) . . ?
C21 W2 C22 37.32(15) . . ?
C25 W2 C27 147.78(16) . . ?
C21 W2 C27 121.81(15) . . ?
C22 W2 C27 89.91(15) . . ?
C25 W2 C26 159.29(15) . . ?
C21 W2 C26 121.82(14) . . ?
C22 W2 C26 108.00(14) . . ?
C27 W2 C26 35.77(15) . . ?
C25 W2 C28 138.22(16) . . ?
C21 W2 C28 145.43(16) . . ?
C22 W2 C28 108.15(16) . . ?
C27 W2 C28 35.96(16) . . ?
C26 W2 C28 59.50(15) . . ?
C25 W2 C24 36.02(17) . . ?
C21 W2 C24 63.14(16) . . ?
C22 W2 C24 60.22(15) . . ?
C27 W2 C24 120.28(17) . . ?
C26 W2 C24 155.94(17) . . ?
C28 W2 C24 102.29(17) . . ?
C25 W2 C30 152.84(16) . . ?
C21 W2 C30 145.97(15) . . ?
C22 W2 C30 144.12(15) . . ?
C27 W2 C30 59.37(14) . . ?
C26 W2 C30 36.16(14) . . ?
C28 W2 C30 58.44(15) . . ?
C24 W2 C30 149.68(16) . . ?
C25 W2 C23 59.88(17) . . ?
C21 W2 C23 62.14(17) . . ?
C22 W2 C23 35.43(16) . . ?
C27 W2 C23 89.02(16) . . ?
C26 W2 C23 121.74(15) . . ?
C28 W2 C23 87.31(17) . . ?
C24 W2 C23 36.31(15) . . ?
C30 W2 C23 144.95(15) . . ?
C25 W2 C29 140.48(14) . . ?
C21 W2 C29 178.71(14) . . ?
C22 W2 C29 143.06(15) . . ?
C27 W2 C29 59.23(14) . . ?
C26 W2 C29 59.47(13) . . ?
C28 W2 C29 34.91(15) . . ?
C24 W2 C29 115.76(15) . . ?
C30 W2 C29 34.97(15) . . ?
C23 W2 C29 117.48(16) . . ?
C25 W2 Zr2 71.62(12) . . ?
C21 W2 Zr2 46.22(11) . . ?
C22 W2 Zr2 74.16(12) . . ?
C27 W2 Zr2 114.08(12) . . ?
C26 W2 Zr2 89.11(10) . . ?
C28 W2 Zr2 148.07(11) . . ?
C24 W2 Zr2 105.85(12) . . ?
C30 W2 Zr2 100.34(11) . . ?
C23 W2 Zr2 106.79(12) . . ?
C29 W2 Zr2 134.48(11) . . ?
C25 W2 H1C 80.5(14) . . ?
C21 W2 H1C 116.2(14) . . ?
C22 W2 H1C 136.2(14) . . ?
C27 W2 H1C 121.0(14) . . ?
C26 W2 H1C 115.1(14) . . ?
C28 W2 H1C 87.7(14) . . ?
C24 W2 H1C 76.8(14) . . ?
C30 W2 H1C 79.1(14) . . ?
C23 W2 H1C 109.1(14) . . ?
C29 W2 H1C 62.7(14) . . ?
Zr2 W2 H1C 113.0(14) . . ?
C25 W2 H1B 81.6(15) . . ?
C21 W2 H1B 79.9(15) . . ?
C22 W2 H1B 115.1(15) . . ?
C27 W2 H1B 125.3(15) . . ?
C26 W2 H1B 89.5(15) . . ?
C28 W2 H1B 133.0(15) . . ?
C24 W2 H1B 114.3(15) . . ?
C30 W2 H1B 75.6(15) . . ?
C23 W2 H1B 139.4(15) . . ?
C29 W2 H1B 100.1(15) . . ?
Zr2 W2 H1B 43.3(15) . . ?
H1C W2 H1B 74(2) . . ?
C21 Zr2 C35 112.27(16) . . ?
C21 Zr2 C40 100.86(18) . . ?
C35 Zr2 C40 79.54(15) . . ?
C21 Zr2 C34 83.12(15) . . ?
C35 Zr2 C34 33.25(14) . . ?
C40 Zr2 C34 100.44(15) . . ?
C21 Zr2 C31 137.25(15) . . ?
C35 Zr2 C31 32.93(16) . . ?
C40 Zr2 C31 95.00(17) . . ?
C34 Zr2 C31 54.90(16) . . ?
C21 Zr2 C36 131.46(18) . . ?
C35 Zr2 C36 79.83(15) . . ?
C40 Zr2 C36 32.71(18) . . ?
C34 Zr2 C36 111.34(15) . . ?
C31 Zr2 C36 77.88(17) . . ?
C21 Zr2 C37 123.83(17) . . ?
C35 Zr2 C37 110.65(16) . . ?
C40 Zr2 C37 54.34(17) . . ?
C34 Zr2 C37 143.58(15) . . ?
C31 Zr2 C37 97.64(17) . . ?
C36 Zr2 C37 33.02(15) . . ?
C21 Zr2 C38 92.18(18) . . ?
C35 Zr2 C38 131.29(14) . . ?
C40 Zr2 C38 54.05(15) . . ?
C34 Zr2 C38 152.83(16) . . ?
C31 Zr2 C38 128.51(17) . . ?
C36 Zr2 C38 53.61(16) . . ?
C37 Zr2 C38 31.65(18) . . ?
C21 Zr2 C39 78.09(18) . . ?
C35 Zr2 C39 109.90(16) . . ?
C40 Zr2 C39 32.81(16) . . ?
C34 Zr2 C39 120.44(17) . . ?
C31 Zr2 C39 127.53(16) . . ?
C36 Zr2 C39 54.3(2) . . ?
C37 Zr2 C39 54.1(2) . . ?
C38 Zr2 C39 32.96(18) . . ?
C21 Zr2 C32 117.17(14) . . ?
C35 Zr2 C32 54.05(15) . . ?
C40 Zr2 C32 127.62(16) . . ?
C34 Zr2 C32 54.12(15) . . ?
C31 Zr2 C32 32.72(14) . . ?
C36 Zr2 C32 107.85(17) . . ?
C37 Zr2 C32 116.91(18) . . ?
C38 Zr2 C32 146.56(19) . . ?
C39 Zr2 C32 160.25(16) . . ?
C21 Zr2 C33 86.86(14) . . ?
C35 Zr2 C33 54.03(14) . . ?
C40 Zr2 C33 131.68(15) . . ?
C34 Zr2 C33 32.59(14) . . ?
C31 Zr2 C33 54.00(14) . . ?
C36 Zr2 C33 130.48(15) . . ?
C37 Zr2 C33 148.80(17) . . ?
C38 Zr2 C33 174.27(14) . . ?
C39 Zr2 C33 151.52(17) . . ?
C32 Zr2 C33 32.11(14) . . ?
C21 Zr2 W2 45.60(10) . . ?
C35 Zr2 W2 135.65(10) . . ?
C40 Zr2 W2 134.43(13) . . ?
C34 Zr2 W2 103.49(10) . . ?
C31 Zr2 W2 130.44(11) . . ?
C36 Zr2 W2 144.51(11) . . ?
C37 Zr2 W2 112.90(11) . . ?
C38 Zr2 W2 91.74(11) . . ?
C39 Zr2 W2 102.02(12) . . ?
C32 Zr2 W2 97.73(10) . . ?
C33 Zr2 W2 83.55(9) . . ?
C21 Zr2 H1B 70.4(12) . . ?
C35 Zr2 H1B 159.4(12) . . ?
C40 Zr2 H1B 120.6(12) . . ?
C34 Zr2 H1B 134.0(12) . . ?
C31 Zr2 H1B 132.0(12) . . ?
C36 Zr2 H1B 114.4(13) . . ?
C37 Zr2 H1B 81.5(12) . . ?
C38 Zr2 H1B 67.4(12) . . ?
C39 Zr2 H1B 90.7(12) . . ?
C32 Zr2 H1B 105.9(12) . . ?
C33 Zr2 H1B 107.0(12) . . ?
W2 Zr2 H1B 32.5(12) . . ?
C22 C21 C25 101.9(4) . . ?
C22 C21 W2 72.1(2) . . ?
C25 C21 W2 70.7(2) . . ?
C22 C21 Zr2 126.4(3) . . ?
C25 C21 Zr2 118.1(3) . . ?
W2 C21 Zr2 88.18(14) . . ?
C23 C22 C21 112.4(4) . . ?
C23 C22 W2 74.9(2) . . ?
C21 C22 W2 70.6(2) . . ?
C23 C22 H22 123.8 . . ?
C21 C22 H22 123.8 . . ?
W2 C22 H22 122.2 . . ?
C22 C23 C24 107.4(4) . . ?
C22 C23 W2 69.7(2) . . ?
C24 C23 W2 70.9(2) . . ?
C22 C23 H23 126.3 . . ?
C24 C23 H23 126.3 . . ?
W2 C23 H23 124.7 . . ?
C25 C24 C23 106.3(4) . . ?
C25 C24 W2 69.4(2) . . ?
C23 C24 W2 72.8(2) . . ?
C25 C24 H24 126.8 . . ?
C23 C24 H24 126.8 . . ?
W2 C24 H24 122.7 . . ?
C24 C25 C21 111.9(4) . . ?
C24 C25 W2 74.6(2) . . ?
C21 C25 W2 71.0(2) . . ?
C24 C25 H25 124.0 . . ?
C21 C25 H25 124.0 . . ?
W2 C25 H25 121.9 . . ?
C27 C26 C30 106.6(3) . . ?
C27 C26 W2 71.4(2) . . ?
C30 C26 W2 72.6(2) . . ?
C27 C26 H26 126.7 . . ?
C30 C26 H26 126.7 . . ?
W2 C26 H26 121.1 . . ?
C26 C27 C28 108.1(3) . . ?
C26 C27 W2 72.8(2) . . ?
C28 C27 W2 72.9(2) . . ?
C26 C27 H27 126.0 . . ?
C28 C27 H27 126.0 . . ?
W2 C27 H27 120.1 . . ?
C29 C28 C27 108.9(4) . . ?
C29 C28 W2 74.1(2) . . ?
C27 C28 W2 71.1(2) . . ?
C29 C28 H28 125.6 . . ?
C27 C28 H28 125.6 . . ?
W2 C28 H28 120.9 . . ?
C28 C29 C30 107.7(4) . . ?
C28 C29 W2 71.0(2) . . ?
C30 C29 W2 71.5(2) . . ?
C28 C29 H29 126.2 . . ?
C30 C29 H29 126.2 . . ?
W2 C29 H29 123.0 . . ?
C29 C30 C26 108.7(3) . . ?
C29 C30 W2 73.5(2) . . ?
C26 C30 W2 71.2(2) . . ?
C29 C30 H30 125.6 . . ?
C26 C30 H30 125.6 . . ?
W2 C30 H30 121.3 . . ?
C35 C31 C32 107.4(4) . . ?
C35 C31 Zr2 72.9(2) . . ?
C32 C31 Zr2 75.1(2) . . ?
C35 C31 H31 126.3 . . ?
C32 C31 H31 126.3 . . ?
Zr2 C31 H31 117.7 . . ?
C33 C32 C31 108.3(4) . . ?
C33 C32 Zr2 74.2(2) . . ?
C31 C32 Zr2 72.2(2) . . ?
C33 C32 H32 125.8 . . ?
C31 C32 H32 125.8 . . ?
Zr2 C32 H32 119.6 . . ?
C32 C33 C34 108.6(4) . . ?
C32 C33 Zr2 73.7(2) . . ?
C34 C33 Zr2 71.9(2) . . ?
C32 C33 H33 125.7 . . ?
C34 C33 H33 125.7 . . ?
Zr2 C33 H33 120.4 . . ?
C33 C34 C35 107.0(4) . . ?
C33 C34 Zr2 75.5(2) . . ?
C35 C34 Zr2 72.8(2) . . ?
C33 C34 H34 126.5 . . ?
C35 C34 H34 126.5 . . ?
Zr2 C34 H34 117.3 . . ?
C31 C35 C34 108.6(4) . . ?
C31 C35 Zr2 74.2(2) . . ?
C34 C35 Zr2 73.9(2) . . ?
C31 C35 H35 125.7 . . ?
C34 C35 H35 125.7 . . ?
Zr2 C35 H35 118.1 . . ?
C40 C36 C37 107.5(5) . . ?
C40 C36 Zr2 73.1(2) . . ?
C37 C36 Zr2 73.6(2) . . ?
C40 C36 H36 126.3 . . ?
C37 C36 H36 126.3 . . ?
Zr2 C36 H36 118.9 . . ?
C38 C37 C36 108.4(5) . . ?
C38 C37 Zr2 75.1(3) . . ?
C36 C37 Zr2 73.3(2) . . ?
C38 C37 H37 125.8 . . ?
C36 C37 H37 125.8 . . ?
Zr2 C37 H37 117.8 . . ?
C37 C38 C39 109.2(4) . . ?
C37 C38 Zr2 73.3(2) . . ?
C39 C38 Zr2 73.6(2) . . ?
C37 C38 H38 125.4 . . ?
C39 C38 H38 125.4 . . ?
Zr2 C38 H38 119.5 . . ?
C40 C39 C38 106.1(5) . . ?
C40 C39 Zr2 72.0(3) . . ?
C38 C39 Zr2 73.4(3) . . ?
C40 C39 H39 127.0 . . ?
C38 C39 H39 127.0 . . ?
Zr2 C39 H39 119.6 . . ?
C36 C40 C39 108.8(5) . . ?
C36 C40 Zr2 74.2(2) . . ?
C39 C40 Zr2 75.2(2) . . ?
C36 C40 H40 125.6 . . ?
C39 C40 H40 125.6 . . ?
Zr2 C40 H40 117.0 . . ?
C71 B1 C51 114.1(2) . . ?
C71 B1 C41 113.9(3) . . ?
C51 B1 C41 100.3(2) . . ?
C71 B1 C61 99.7(2) . . ?
C51 B1 C61 115.5(2) . . ?
C41 B1 C61 114.0(2) . . ?
C42 C41 C46 113.3(3) . . ?
C42 C41 B1 119.6(3) . . ?
C46 C41 B1 126.6(3) . . ?
F42 C42 C43 115.8(3) . . ?
F42 C42 C41 119.3(3) . . ?
C43 C42 C41 124.9(3) . . ?
F43 C43 C44 120.0(3) . . ?
F43 C43 C42 121.2(3) . . ?
C44 C43 C42 118.8(3) . . ?
F44 C44 C45 120.5(3) . . ?
F44 C44 C43 120.3(3) . . ?
C45 C44 C43 119.2(3) . . ?
F45 C45 C44 119.8(3) . . ?
F45 C45 C46 120.3(3) . . ?
C44 C45 C46 119.9(3) . . ?
F46 C46 C45 114.9(3) . . ?
F46 C46 C41 121.2(3) . . ?
C45 C46 C41 123.8(3) . . ?
C56 C51 C52 113.1(3) . . ?
C56 C51 B1 127.3(3) . . ?
C52 C51 B1 118.9(3) . . ?
F52 C52 C53 115.7(3) . . ?
F52 C52 C51 119.7(3) . . ?
C53 C52 C51 124.5(3) . . ?
F53 C53 C54 119.5(3) . . ?
F53 C53 C52 120.8(3) . . ?
C54 C53 C52 119.6(3) . . ?
F54 C54 C53 120.5(3) . . ?
F54 C54 C55 120.7(3) . . ?
C53 C54 C55 118.8(3) . . ?
F55 C55 C54 119.7(3) . . ?
F55 C55 C56 120.9(3) . . ?
C54 C55 C56 119.5(3) . . ?
F56 C56 C51 120.9(3) . . ?
F56 C56 C55 114.7(3) . . ?
C51 C56 C55 124.4(3) . . ?
C66 C61 C62 112.8(3) . . ?
C66 C61 B1 126.6(3) . . ?
C62 C61 B1 119.3(3) . . ?
F62 C62 C63 116.1(3) . . ?
F62 C62 C61 119.0(3) . . ?
C63 C62 C61 124.9(3) . . ?
F63 C63 C64 119.5(3) . . ?
F63 C63 C62 121.3(3) . . ?
C64 C63 C62 119.2(3) . . ?
F64 C64 C65 120.9(3) . . ?
F64 C64 C63 120.0(3) . . ?
C65 C64 C63 119.1(3) . . ?
F65 C65 C64 120.0(3) . . ?
F65 C65 C66 120.4(3) . . ?
C64 C65 C66 119.6(3) . . ?
F66 C66 C65 114.7(3) . . ?
F66 C66 C61 120.9(3) . . ?
C65 C66 C61 124.4(3) . . ?
C72 C71 C76 113.3(3) . . ?
C72 C71 B1 126.9(3) . . ?
C76 C71 B1 119.1(3) . . ?
F72 C72 C71 121.2(3) . . ?
F72 C72 C73 115.0(3) . . ?
C71 C72 C73 123.8(3) . . ?
F73 C73 C74 119.7(3) . . ?
F73 C73 C72 120.6(4) . . ?
C74 C73 C72 119.7(3) . . ?
F74 C74 C75 120.2(4) . . ?
F74 C74 C73 120.7(4) . . ?
C75 C74 C73 119.1(3) . . ?
F75 C75 C74 120.0(3) . . ?
F75 C75 C76 120.5(3) . . ?
C74 C75 C76 119.5(4) . . ?
F76 C76 C75 116.1(3) . . ?
F76 C76 C71 119.4(3) . . ?
C75 C76 C71 124.6(3) . . ?
C81 B2 C111 114.6(2) . . ?
C81 B2 C91 99.8(2) . . ?
C111 B2 C91 113.8(2) . . ?
C81 B2 C101 113.6(2) . . ?
C111 B2 C101 100.9(2) . . ?
C91 B2 C101 114.9(2) . . ?
C82 C81 C86 112.7(3) . . ?
C82 C81 B2 127.3(3) . . ?
C86 C81 B2 119.3(3) . . ?
F82 C82 C81 120.8(3) . . ?
F82 C82 C83 114.9(3) . . ?
C81 C82 C83 124.3(3) . . ?
F83 C83 C84 119.9(3) . . ?
F83 C83 C82 120.5(3) . . ?
C84 C83 C82 119.6(3) . . ?
F84 C84 C85 120.2(3) . . ?
F84 C84 C83 120.9(3) . . ?
C85 C84 C83 119.0(3) . . ?
F85 C85 C84 119.1(3) . . ?
F85 C85 C86 121.5(3) . . ?
C84 C85 C86 119.4(3) . . ?
F86 C86 C85 115.9(3) . . ?
F86 C86 C81 119.0(3) . . ?
C85 C86 C81 125.1(3) . . ?
C96 C91 C92 113.4(3) . . ?
C96 C91 B2 125.9(3) . . ?
C92 C91 B2 119.8(3) . . ?
F92 C92 C93 116.2(3) . . ?
F92 C92 C91 119.2(3) . . ?
C93 C92 C91 124.6(3) . . ?
F93 C93 C94 120.0(3) . . ?
F93 C93 C92 120.8(3) . . ?
C94 C93 C92 119.2(3) . . ?
F94 C94 C95 120.3(3) . . ?
F94 C94 C93 120.6(3) . . ?
C95 C94 C93 119.1(3) . . ?
F95 C95 C94 120.1(3) . . ?
F95 C95 C96 119.9(3) . . ?
C94 C95 C96 119.9(3) . . ?
F96 C96 C91 121.5(3) . . ?
F96 C96 C95 114.6(3) . . ?
C91 C96 C95 123.9(3) . . ?
C102 C101 C106 113.3(3) . . ?
C102 C101 B2 127.4(3) . . ?
C106 C101 B2 118.9(3) . . ?
F102 C102 C101 121.4(3) . . ?
F102 C102 C103 114.4(3) . . ?
C101 C102 C103 124.2(3) . . ?
F103 C103 C104 120.1(3) . . ?
F103 C103 C102 120.4(3) . . ?
C104 C103 C102 119.6(3) . . ?
F104 C104 C103 120.5(3) . . ?
F104 C104 C105 120.5(3) . . ?
C103 C104 C105 119.0(3) . . ?
F105 C105 C104 120.2(3) . . ?
F105 C105 C106 120.3(3) . . ?
C104 C105 C106 119.5(3) . . ?
F106 C106 C105 116.2(3) . . ?
F106 C106 C101 119.4(3) . . ?
C105 C106 C101 124.3(3) . . ?
C112 C111 C116 113.3(3) . . ?
C112 C111 B2 118.9(3) . . ?
C116 C111 B2 127.4(3) . . ?
F112 C112 C113 115.8(3) . . ?
F112 C112 C111 119.1(3) . . ?
C113 C112 C111 125.1(3) . . ?
F113 C113 C112 120.9(3) . . ?
F113 C113 C114 120.3(3) . . ?
C112 C113 C114 118.8(3) . . ?
F114 C114 C115 120.6(3) . . ?
F114 C114 C113 120.1(3) . . ?
C115 C114 C113 119.3(3) . . ?
F115 C115 C114 119.7(3) . . ?
F115 C115 C116 120.6(3) . . ?
C114 C115 C116 119.7(3) . . ?
F116 C116 C115 115.3(3) . . ?
F116 C116 C111 120.9(3) . . ?
C115 C116 C111 123.7(3) . . ?

loop_
_geom_bond_atom_site_label_1
_geom_bond_atom_site_label_2
_geom_bond_distance
_geom_bond_site_symmetry_2
_geom_bond_publ_flag
W1 C1 2.250(3) . ?
W1 C2 2.252(3) . ?
W1 C10 2.280(3) . ?
W1 C5 2.281(3) . ?
W1 C6 2.296(3) . ?
W1 C7 2.301(3) . ?
W1 C9 2.309(3) . ?
W1 C3 2.326(3) . ?
W1 C8 2.342(3) . ?
W1 C4 2.351(3) . ?
W1 Zr1 3.1120(3) . ?
W1 H 1.72(4) . ?
W1 H1A 1.63(5) . ?
Zr1 C1 2.243(3) . ?
Zr1 C14 2.479(3) . ?
Zr1 C20 2.480(3) . ?
Zr1 C19 2.490(3) . ?
Zr1 C16 2.495(3) . ?
Zr1 C13 2.504(3) . ?
Zr1 C18 2.517(3) . ?
Zr1 C15 2.519(3) . ?
Zr1 C17 2.524(3) . ?
Zr1 C11 2.542(4) . ?
Zr1 C12 2.546(3) . ?
Zr1 H 2.24(4) . ?
C1 C5 1.441(5) . ?
C1 C2 1.456(4) . ?
C2 C3 1.419(5) . ?
C2 H2 0.9300 . ?
C3 C4 1.405(5) . ?
C3 H3 0.9300 . ?
C4 C5 1.420(5) . ?
C4 H4 0.9300 . ?
C5 H5 0.9300 . ?
C6 C10 1.409(6) . ?
C6 C7 1.430(5) . ?
C6 H6 0.9300 . ?
C7 C8 1.411(5) . ?
C7 H7 0.9300 . ?
C8 C9 1.397(5) . ?
C8 H8 0.9300 . ?
C9 C10 1.417(6) . ?
C9 H9 0.9300 . ?
C10 H10 0.9300 . ?
C11 C15 1.405(5) . ?
C11 C12 1.416(6) . ?
C11 H11 0.9300 . ?
C12 C13 1.403(5) . ?
C12 H12 0.9300 . ?
C13 C14 1.413(5) . ?
C13 H13 0.9300 . ?
C14 C15 1.406(5) . ?
C14 H14 0.9300 . ?
C15 H15 0.9300 . ?
C16 C20 1.392(5) . ?
C16 C17 1.406(5) . ?
C16 H16 0.9300 . ?
C17 C18 1.410(5) . ?
C17 H17 0.9300 . ?
C18 C19 1.404(6) . ?
C18 H18 0.9300 . ?
C19 C20 1.407(6) . ?
C19 H19 0.9300 . ?
C20 H20 0.9300 . ?
W2 C25 2.240(4) . ?
W2 C21 2.244(4) . ?
W2 C22 2.264(4) . ?
W2 C27 2.272(4) . ?
W2 C26 2.290(3) . ?
W2 C28 2.295(4) . ?
W2 C24 2.307(4) . ?
W2 C30 2.308(4) . ?
W2 C23 2.332(4) . ?
W2 C29 2.334(4) . ?
W2 Zr2 3.1396(4) . ?
W2 H1C 1.50(4) . ?
W2 H1B 1.74(5) . ?
Zr2 C21 2.268(4) . ?
Zr2 C35 2.464(4) . ?
Zr2 C40 2.476(4) . ?
Zr2 C34 2.478(4) . ?
Zr2 C31 2.480(4) . ?
Zr2 C36 2.489(4) . ?
Zr2 C37 2.493(4) . ?
Zr2 C38 2.515(4) . ?
Zr2 C39 2.517(4) . ?
Zr2 C32 2.518(4) . ?
Zr2 C33 2.523(4) . ?
Zr2 H1B 2.22(5) . ?
C21 C22 1.443(6) . ?
C21 C25 1.468(6) . ?
C22 C23 1.400(6) . ?
C22 H22 0.9300 . ?
C23 C24 1.446(6) . ?
C23 H23 0.9300 . ?
C24 C25 1.407(7) . ?
C24 H24 0.9300 . ?
C25 H25 0.9300 . ?
C26 C27 1.401(6) . ?
C26 C30 1.427(6) . ?
C26 H26 0.9300 . ?
C27 C28 1.410(6) . ?
C27 H27 0.9300 . ?
C28 C29 1.389(6) . ?
C28 H28 0.9300 . ?
C29 C30 1.395(6) . ?
C29 H29 0.9300 . ?
C30 H30 0.9300 . ?
C31 C35 1.401(7) . ?
C31 C32 1.408(6) . ?
C31 H31 0.9300 . ?
C32 C33 1.394(6) . ?
C32 H32 0.9300 . ?
C33 C34 1.404(6) . ?
C33 H33 0.9300 . ?
C34 C35 1.414(6) . ?
C34 H34 0.9300 . ?
C35 H35 0.9300 . ?
C36 C40 1.398(8) . ?
C36 C37 1.416(7) . ?
C36 H36 0.9300 . ?
C37 C38 1.366(8) . ?
C37 H37 0.9300 . ?
C38 C39 1.427(8) . ?
C38 H38 0.9300 . ?
C39 C40 1.411(7) . ?
C39 H39 0.9300 . ?
C40 H40 0.9300 . ?
B1 C71 1.649(4) . ?
B1 C51 1.652(4) . ?
B1 C41 1.653(4) . ?
B1 C61 1.660(4) . ?
C41 C42 1.391(4) . ?
C41 C46 1.392(4) . ?
C42 F42 1.354(3) . ?
C42 C43 1.384(4) . ?
C43 F43 1.337(4) . ?
C43 C44 1.380(5) . ?
C44 F44 1.343(4) . ?
C44 C45 1.373(5) . ?
C45 F45 1.348(4) . ?
C45 C46 1.385(4) . ?
C46 F46 1.353(4) . ?
C51 C56 1.378(4) . ?
C51 C52 1.397(4) . ?
C52 F52 1.356(4) . ?
C52 C53 1.376(5) . ?
C53 F53 1.355(4) . ?
C53 C54 1.370(5) . ?
C54 F54 1.344(4) . ?
C54 C55 1.378(5) . ?
C55 F55 1.342(4) . ?
C55 C56 1.388(4) . ?
C56 F56 1.356(3) . ?
C61 C66 1.390(4) . ?
C61 C62 1.393(4) . ?
C62 F62 1.354(3) . ?
C62 C63 1.380(4) . ?
C63 F63 1.346(4) . ?
C63 C64 1.379(5) . ?
C64 F64 1.344(3) . ?
C64 C65 1.371(5) . ?
C65 F65 1.342(4) . ?
C65 C66 1.388(4) . ?
C66 F66 1.354(3) . ?
C71 C72 1.388(5) . ?
C71 C76 1.395(5) . ?
C72 F72 1.353(4) . ?
C72 C73 1.392(5) . ?
C73 F73 1.350(4) . ?
C73 C74 1.377(6) . ?
C74 F74 1.344(4) . ?
C74 C75 1.368(6) . ?
C75 F75 1.346(4) . ?
C75 C76 1.382(5) . ?
C76 F76 1.347(4) . ?
B2 C81 1.648(4) . ?
B2 C111 1.653(4) . ?
B2 C91 1.654(4) . ?
B2 C101 1.658(4) . ?
C81 C82 1.386(4) . ?
C81 C86 1.393(4) . ?
C82 F82 1.356(3) . ?
C82 C83 1.388(4) . ?
C83 F83 1.352(4) . ?
C83 C84 1.371(5) . ?
C84 F84 1.344(4) . ?
C84 C85 1.370(5) . ?
C85 F85 1.345(4) . ?
C85 C86 1.372(4) . ?
C86 F86 1.356(3) . ?
C91 C96 1.386(4) . ?
C91 C92 1.393(4) . ?
C92 F92 1.353(4) . ?
C92 C93 1.385(4) . ?
C93 F93 1.343(4) . ?
C93 C94 1.374(5) . ?
C94 F94 1.344(4) . ?
C94 C95 1.372(5) . ?
C95 F95 1.347(4) . ?
C95 C96 1.387(4) . ?
C96 F96 1.353(4) . ?
C101 C102 1.386(4) . ?
C101 C106 1.387(4) . ?
C102 F102 1.359(4) . ?
C102 C103 1.386(4) . ?
C103 F103 1.346(4) . ?
C103 C104 1.368(5) . ?
C104 F104 1.344(4) . ?
C104 C105 1.372(5) . ?
C105 F105 1.352(4) . ?
C105 C106 1.383(5) . ?
C106 F106 1.354(4) . ?
C111 C112 1.390(4) . ?
C111 C116 1.391(4) . ?
C112 F112 1.356(4) . ?
C112 C113 1.379(4) . ?
C113 F113 1.345(4) . ?
C113 C114 1.379(5) . ?
C114 F114 1.347(4) . ?
C114 C115 1.374(5) . ?
C115 F115 1.342(4) . ?
C115 C116 1.389(5) . ?
C116 F116 1.351(4) . ?

loop_
_geom_torsion_atom_site_label_1
_geom_torsion_atom_site_label_2
_geom_torsion_atom_site_label_3
_geom_torsion_atom_site_label_4
_geom_torsion
_geom_torsion_site_symmetry_1
_geom_torsion_site_symmetry_2
_geom_torsion_site_symmetry_3
_geom_torsion_site_symmetry_4
_geom_torsion_publ_flag
C5 C1 C2 C3 -1.5(3) . . . . ?
Zr1 C1 C2 C3 141.7(2) . . . . ?
W1 C1 C2 C3 64.8(2) . . . . ?
C5 C1 C2 W1 -66.3(2) . . . . ?
Zr1 C1 C2 W1 76.98(18) . . . . ?
C1 C2 C3 C4 1.6(4) . . . . ?
W1 C2 C3 C4 64.0(2) . . . . ?
C1 C2 C3 W1 -62.4(2) . . . . ?
C2 C3 C4 C5 -1.0(4) . . . . ?
W1 C3 C4 C5 60.2(2) . . . . ?
C2 C3 C4 W1 -61.2(2) . . . . ?
C3 C4 C5 C1 0.1(4) . . . . ?
W1 C4 C5 C1 61.6(2) . . . . ?
C3 C4 C5 W1 -61.5(2) . . . . ?
C2 C1 C5 C4 0.9(4) . . . . ?
Zr1 C1 C5 C4 -138.1(3) . . . . ?
W1 C1 C5 C4 -64.4(2) . . . . ?
C2 C1 C5 W1 65.2(2) . . . . ?
Zr1 C1 C5 W1 -73.7(2) . . . . ?
C10 C6 C7 C8 -1.9(4) . . . . ?
W1 C6 C7 C8 -65.4(2) . . . . ?
C10 C6 C7 W1 63.5(2) . . . . ?
C6 C7 C8 C9 2.2(4) . . . . ?
W1 C7 C8 C9 -61.8(2) . . . . ?
C6 C7 C8 W1 63.9(2) . . . . ?
C7 C8 C9 C10 -1.6(4) . . . . ?
W1 C8 C9 C10 -63.0(2) . . . . ?
C7 C8 C9 W1 61.4(2) . . . . ?
C7 C6 C10 C9 0.9(4) . . . . ?
W1 C6 C10 C9 64.8(3) . . . . ?
C7 C6 C10 W1 -63.9(2) . . . . ?
C8 C9 C10 C6 0.4(4) . . . . ?
W1 C9 C10 C6 -64.5(2) . . . . ?
C8 C9 C10 W1 64.9(3) . . . . ?
C15 C11 C12 C13 -0.9(4) . . . . ?
Zr1 C11 C12 C13 64.6(2) . . . . ?
C15 C11 C12 Zr1 -65.5(2) . . . . ?
C11 C12 C13 C14 0.2(4) . . . . ?
Zr1 C12 C13 C14 65.9(2) . . . . ?
C11 C12 C13 Zr1 -65.6(2) . . . . ?
C12 C13 C14 C15 0.5(4) . . . . ?
Zr1 C13 C14 C15 68.3(2) . . . . ?
C12 C13 C14 Zr1 -67.9(2) . . . . ?
C12 C11 C15 C14 1.1(4) . . . . ?
Zr1 C11 C15 C14 -65.0(2) . . . . ?
C12 C11 C15 Zr1 66.2(2) . . . . ?
C13 C14 C15 C11 -1.0(4) . . . . ?
Zr1 C14 C15 C11 66.8(2) . . . . ?
C13 C14 C15 Zr1 -67.8(2) . . . . ?
C20 C16 C17 C18 0.3(4) . . . . ?
Zr1 C16 C17 C18 -65.7(2) . . . . ?
C20 C16 C17 Zr1 66.0(2) . . . . ?
C16 C17 C18 C19 -0.3(4) . . . . ?
Zr1 C17 C18 C19 -65.4(2) . . . . ?
C16 C17 C18 Zr1 65.1(2) . . . . ?
C17 C18 C19 C20 0.1(4) . . . . ?
Zr1 C18 C19 C20 -66.1(2) . . . . ?
C17 C18 C19 Zr1 66.3(2) . . . . ?
C17 C16 C20 C19 -0.2(4) . . . . ?
Zr1 C16 C20 C19 66.9(2) . . . . ?
C17 C16 C20 Zr1 -67.1(2) . . . . ?
C18 C19 C20 C16 0.1(4) . . . . ?
Zr1 C19 C20 C16 -67.1(2) . . . . ?
C18 C19 C20 Zr1 67.2(2) . . . . ?
C25 C21 C22 C23 -1.4(4) . . . . ?
W2 C21 C22 C23 63.6(3) . . . . ?
Zr2 C21 C22 C23 137.4(3) . . . . ?
C25 C21 C22 W2 -65.0(2) . . . . ?
Zr2 C21 C22 W2 73.8(3) . . . . ?
C21 C22 C23 C24 0.1(5) . . . . ?
W2 C22 C23 C24 61.2(3) . . . . ?
C21 C22 C23 W2 -61.1(3) . . . . ?
C22 C23 C24 C25 1.3(4) . . . . ?
W2 C23 C24 C25 61.7(3) . . . . ?
C22 C23 C24 W2 -60.4(3) . . . . ?
C23 C24 C25 C21 -2.3(5) . . . . ?
W2 C24 C25 C21 61.7(3) . . . . ?
C23 C24 C25 W2 -63.9(3) . . . . ?
C22 C21 C25 C24 2.3(4) . . . . ?
W2 C21 C25 C24 -63.8(3) . . . . ?
Zr2 C21 C25 C24 -140.8(3) . . . . ?
C22 C21 C25 W2 66.0(3) . . . . ?
Zr2 C21 C25 W2 -77.0(2) . . . . ?
C30 C26 C27 C28 -0.3(4) . . . . ?
W2 C26 C27 C28 -64.9(3) . . . . ?
C30 C26 C27 W2 64.6(2) . . . . ?
C26 C27 C28 C29 -0.1(4) . . . . ?
W2 C27 C28 C29 -65.0(3) . . . . ?
C26 C27 C28 W2 64.8(3) . . . . ?
C27 C28 C29 C30 0.5(4) . . . . ?
W2 C28 C29 C30 -62.5(3) . . . . ?
C27 C28 C29 W2 63.1(3) . . . . ?
C28 C29 C30 C26 -0.7(4) . . . . ?
W2 C29 C30 C26 -62.9(3) . . . . ?
C28 C29 C30 W2 62.2(3) . . . . ?
C27 C26 C30 C29 0.7(4) . . . . ?
W2 C26 C30 C29 64.4(3) . . . . ?
C27 C26 C30 W2 -63.7(2) . . . . ?
C35 C31 C32 C33 -0.4(5) . . . . ?
Zr2 C31 C32 C33 65.9(3) . . . . ?
C35 C31 C32 Zr2 -66.3(3) . . . . ?
C31 C32 C33 C34 -0.6(5) . . . . ?
Zr2 C32 C33 C34 64.0(3) . . . . ?
C31 C32 C33 Zr2 -64.6(3) . . . . ?
C32 C33 C34 C35 1.4(5) . . . . ?
Zr2 C33 C34 C35 66.5(3) . . . . ?
C32 C33 C34 Zr2 -65.1(3) . . . . ?
C32 C31 C35 C34 1.3(5) . . . . ?
Zr2 C31 C35 C34 -66.5(3) . . . . ?
C32 C31 C35 Zr2 67.8(3) . . . . ?
C33 C34 C35 C31 -1.7(5) . . . . ?
Zr2 C34 C35 C31 66.6(3) . . . . ?
C33 C34 C35 Zr2 -68.3(3) . . . . ?
C40 C36 C37 C38 -1.6(5) . . . . ?
Zr2 C36 C37 C38 -67.5(3) . . . . ?
C40 C36 C37 Zr2 65.8(3) . . . . ?
C36 C37 C38 C39 0.9(5) . . . . ?
Zr2 C37 C38 C39 -65.4(3) . . . . ?
C36 C37 C38 Zr2 66.3(3) . . . . ?
C37 C38 C39 C40 0.1(5) . . . . ?
Zr2 C38 C39 C40 -65.1(3) . . . . ?
C37 C38 C39 Zr2 65.2(3) . . . . ?
C37 C36 C40 C39 1.7(5) . . . . ?
Zr2 C36 C40 C39 67.9(3) . . . . ?
C37 C36 C40 Zr2 -66.2(3) . . . . ?
C38 C39 C40 C36 -1.1(5) . . . . ?
Zr2 C39 C40 C36 -67.2(3) . . . . ?
C38 C39 C40 Zr2 66.1(3) . . . . ?
C71 B1 C41 C42 168.3(3) . . . . ?
C51 B1 C41 C42 -69.3(3) . . . . ?
C61 B1 C41 C42 54.8(4) . . . . ?
C71 B1 C41 C46 -20.9(4) . . . . ?
C51 B1 C41 C46 101.5(3) . . . . ?
C61 B1 C41 C46 -134.5(3) . . . . ?
C46 C41 C42 F42 -177.8(3) . . . . ?
B1 C41 C42 F42 -5.9(4) . . . . ?
C46 C41 C42 C43 2.2(4) . . . . ?
B1 C41 C42 C43 174.1(3) . . . . ?
F42 C42 C43 F43 -1.0(4) . . . . ?
C41 C42 C43 F43 178.9(3) . . . . ?
F42 C42 C43 C44 178.6(3) . . . . ?
C41 C42 C43 C44 -1.4(5) . . . . ?
F43 C43 C44 F44 -1.5(4) . . . . ?
C42 C43 C44 F44 178.8(3) . . . . ?
F43 C43 C44 C45 179.1(3) . . . . ?
C42 C43 C44 C45 -0.6(4) . . . . ?
F44 C44 C45 F45 1.0(5) . . . . ?
C43 C44 C45 F45 -179.6(3) . . . . ?
F44 C44 C45 C46 -177.8(3) . . . . ?
C43 C44 C45 C46 1.6(5) . . . . ?
F45 C45 C46 F46 0.8(4) . . . . ?
C44 C45 C46 F46 179.6(3) . . . . ?
F45 C45 C46 C41 -179.5(3) . . . . ?
C44 C45 C46 C41 -0.7(5) . . . . ?
C42 C41 C46 F46 178.6(3) . . . . ?
B1 C41 C46 F46 7.3(5) . . . . ?
C42 C41 C46 C45 -1.1(4) . . . . ?
B1 C41 C46 C45 -172.4(3) . . . . ?
C71 B1 C51 C56 -134.5(3) . . . . ?
C41 B1 C51 C56 103.2(3) . . . . ?
C61 B1 C51 C56 -19.8(4) . . . . ?
C71 B1 C51 C52 55.6(4) . . . . ?
C41 B1 C51 C52 -66.7(3) . . . . ?
C61 B1 C51 C52 170.3(3) . . . . ?
C56 C51 C52 F52 -178.9(3) . . . . ?
B1 C51 C52 F52 -7.7(4) . . . . ?
C56 C51 C52 C53 0.7(5) . . . . ?
B1 C51 C52 C53 171.9(3) . . . . ?
F52 C52 C53 F53 -1.0(5) . . . . ?
C51 C52 C53 F53 179.4(3) . . . . ?
F52 C52 C53 C54 179.1(3) . . . . ?
C51 C52 C53 C54 -0.5(5) . . . . ?
F53 C53 C54 F54 -1.9(5) . . . . ?
C52 C53 C54 F54 178.0(3) . . . . ?
F53 C53 C54 C55 179.8(3) . . . . ?
C52 C53 C54 C55 -0.3(5) . . . . ?
F54 C54 C55 F55 1.3(5) . . . . ?
C53 C54 C55 F55 179.6(3) . . . . ?
F54 C54 C55 C56 -177.5(3) . . . . ?
C53 C54 C55 C56 0.8(5) . . . . ?
C52 C51 C56 F56 179.3(3) . . . . ?
B1 C51 C56 F56 8.9(5) . . . . ?
C52 C51 C56 C55 -0.1(4) . . . . ?
B1 C51 C56 C55 -170.5(3) . . . . ?
F55 C55 C56 F56 1.2(4) . . . . ?
C54 C55 C56 F56 180.0(3) . . . . ?
F55 C55 C56 C51 -179.4(3) . . . . ?
C54 C55 C56 C51 -0.6(5) . . . . ?
C71 B1 C61 C66 -99.8(3) . . . . ?
C51 B1 C61 C66 137.5(3) . . . . ?
C41 B1 C61 C66 22.0(4) . . . . ?
C71 B1 C61 C62 66.4(3) . . . . ?
C51 B1 C61 C62 -56.4(4) . . . . ?
C41 B1 C61 C62 -171.8(3) . . . . ?
C66 C61 C62 F62 179.6(2) . . . . ?
B1 C61 C62 F62 11.6(4) . . . . ?
C66 C61 C62 C63 0.5(4) . . . . ?
B1 C61 C62 C63 -167.5(3) . . . . ?
F62 C62 C63 F63 1.3(4) . . . . ?
C61 C62 C63 F63 -179.6(3) . . . . ?
F62 C62 C63 C64 -178.2(3) . . . . ?
C61 C62 C63 C64 1.0(5) . . . . ?
F63 C63 C64 F64 0.2(4) . . . . ?
C62 C63 C64 F64 179.6(3) . . . . ?
F63 C63 C64 C65 179.3(3) . . . . ?
C62 C63 C64 C65 -1.3(5) . . . . ?
F64 C64 C65 F65 0.0(5) . . . . ?
C63 C64 C65 F65 -179.1(3) . . . . ?
F64 C64 C65 C66 179.2(3) . . . . ?
C63 C64 C65 C66 0.1(5) . . . . ?
F65 C65 C66 F66 -0.3(4) . . . . ?
C64 C65 C66 F66 -179.5(3) . . . . ?
F65 C65 C66 C61 -179.3(3) . . . . ?
C64 C65 C66 C61 1.5(5) . . . . ?
C62 C61 C66 F66 179.3(3) . . . . ?
B1 C61 C66 F66 -13.8(4) . . . . ?
C62 C61 C66 C65 -1.7(4) . . . . ?
B1 C61 C66 C65 165.2(3) . . . . ?
C51 B1 C71 C72 21.3(4) . . . . ?
C41 B1 C71 C72 135.8(3) . . . . ?
C61 B1 C71 C72 -102.4(3) . . . . ?
C51 B1 C71 C76 -168.7(3) . . . . ?
C41 B1 C71 C76 -54.2(4) . . . . ?
C61 B1 C71 C76 67.7(3) . . . . ?
C76 C71 C72 F72 -178.6(3) . . . . ?
B1 C71 C72 F72 -8.1(5) . . . . ?
C76 C71 C72 C73 0.0(5) . . . . ?
B1 C71 C72 C73 170.5(3) . . . . ?
F72 C72 C73 F73 -0.9(5) . . . . ?
C71 C72 C73 F73 -179.6(3) . . . . ?
F72 C72 C73 C74 179.1(3) . . . . ?
C71 C72 C73 C74 0.4(5) . . . . ?
F73 C73 C74 F74 -1.0(5) . . . . ?
C72 C73 C74 F74 179.1(3) . . . . ?
F73 C73 C74 C75 180.0(3) . . . . ?
C72 C73 C74 C75 0.0(5) . . . . ?
F74 C74 C75 F75 -0.4(5) . . . . ?
C73 C74 C75 F75 178.7(3) . . . . ?
F74 C74 C75 C76 -179.8(3) . . . . ?
C73 C74 C75 C76 -0.8(5) . . . . ?
F75 C75 C76 F76 1.7(4) . . . . ?
C74 C75 C76 F76 -178.9(3) . . . . ?
F75 C75 C76 C71 -178.2(3) . . . . ?
C74 C75 C76 C71 1.3(5) . . . . ?
C72 C71 C76 F76 179.3(3) . . . . ?
B1 C71 C76 F76 8.0(4) . . . . ?
C72 C71 C76 C75 -0.8(5) . . . . ?
B1 C71 C76 C75 -172.2(3) . . . . ?
C111 B2 C81 C82 135.1(3) . . . . ?
C91 B2 C81 C82 -102.9(3) . . . . ?
C101 B2 C81 C82 19.8(4) . . . . ?
C111 B2 C81 C86 -55.4(4) . . . . ?
C91 B2 C81 C86 66.5(3) . . . . ?
C101 B2 C81 C86 -170.7(3) . . . . ?
C86 C81 C82 F82 -177.3(3) . . . . ?
B2 C81 C82 F82 -7.2(5) . . . . ?
C86 C81 C82 C83 0.9(5) . . . . ?
B2 C81 C82 C83 170.9(3) . . . . ?
F82 C82 C83 F83 -0.5(5) . . . . ?
C81 C82 C83 F83 -178.7(3) . . . . ?
F82 C82 C83 C84 178.2(3) . . . . ?
C81 C82 C83 C84 -0.1(5) . . . . ?
F83 C83 C84 F84 -1.2(5) . . . . ?
C82 C83 C84 F84 -179.9(3) . . . . ?
F83 C83 C84 C85 178.3(3) . . . . ?
C82 C83 C84 C85 -0.4(5) . . . . ?
F84 C84 C85 F85 0.2(5) . . . . ?
C83 C84 C85 F85 -179.3(3) . . . . ?
F84 C84 C85 C86 179.5(3) . . . . ?
C83 C84 C85 C86 -0.1(5) . . . . ?
F85 C85 C86 F86 1.2(4) . . . . ?
C84 C85 C86 F86 -178.1(3) . . . . ?
F85 C85 C86 C81 -179.7(3) . . . . ?
C84 C85 C86 C81 1.0(5) . . . . ?
C82 C81 C86 F86 177.7(3) . . . . ?
B2 C81 C86 F86 6.8(4) . . . . ?
C82 C81 C86 C85 -1.4(5) . . . . ?
B2 C81 C86 C85 -172.3(3) . . . . ?
C81 B2 C91 C96 -100.6(3) . . . . ?
C111 B2 C91 C96 21.9(4) . . . . ?
C101 B2 C91 C96 137.5(3) . . . . ?
C81 B2 C91 C92 67.0(3) . . . . ?
C111 B2 C91 C92 -170.5(3) . . . . ?
C101 B2 C91 C92 -54.8(4) . . . . ?
C96 C91 C92 F92 178.6(3) . . . . ?
B2 C91 C92 F92 9.5(4) . . . . ?
C96 C91 C92 C93 0.9(4) . . . . ?
B2 C91 C92 C93 -168.2(3) . . . . ?
F92 C92 C93 F93 2.1(4) . . . . ?
C91 C92 C93 F93 179.8(3) . . . . ?
F92 C92 C93 C94 -178.3(3) . . . . ?
C91 C92 C93 C94 -0.6(5) . . . . ?
F93 C93 C94 F94 -0.9(5) . . . . ?
C92 C93 C94 F94 179.5(3) . . . . ?
F93 C93 C94 C95 179.7(3) . . . . ?
C92 C93 C94 C95 0.2(5) . . . . ?
F94 C94 C95 F95 0.0(5) . . . . ?
C93 C94 C95 F95 179.4(3) . . . . ?
F94 C94 C95 C96 -179.6(3) . . . . ?
C93 C94 C95 C96 -0.2(5) . . . . ?
C92 C91 C96 F96 -179.9(3) . . . . ?
B2 C91 C96 F96 -11.6(4) . . . . ?
C92 C91 C96 C95 -1.0(4) . . . . ?
B2 C91 C96 C95 167.3(3) . . . . ?
F95 C95 C96 F96 0.0(4) . . . . ?
C94 C95 C96 F96 179.6(3) . . . . ?
F95 C95 C96 C91 -178.9(3) . . . . ?
C94 C95 C96 C91 0.6(5) . . . . ?
C81 B2 C101 C102 -129.7(3) . . . . ?
C111 B2 C101 C102 107.1(3) . . . . ?
C91 B2 C101 C102 -15.7(4) . . . . ?
C81 B2 C101 C106 58.5(4) . . . . ?
C111 B2 C101 C106 -64.7(3) . . . . ?
C91 B2 C101 C106 172.5(3) . . . . ?
C106 C101 C102 F102 175.8(3) . . . . ?
B2 C101 C102 F102 3.5(5) . . . . ?
C106 C101 C102 C103 -2.4(4) . . . . ?
B2 C101 C102 C103 -174.6(3) . . . . ?
F102 C102 C103 F103 3.6(4) . . . . ?
C101 C102 C103 F103 -178.2(3) . . . . ?
F102 C102 C103 C104 -175.2(3) . . . . ?
C101 C102 C103 C104 3.1(5) . . . . ?
F103 C103 C104 F104 -0.1(5) . . . . ?
C102 C103 C104 F104 178.7(3) . . . . ?
F103 C103 C104 C105 -180.0(3) . . . . ?
C102 C103 C104 C105 -1.2(5) . . . . ?
F104 C104 C105 F105 0.7(5) . . . . ?
C103 C104 C105 F105 -179.4(3) . . . . ?
F104 C104 C105 C106 179.1(3) . . . . ?
C103 C104 C105 C106 -1.0(5) . . . . ?
F105 C105 C106 F106 -0.2(5) . . . . ?
C104 C105 C106 F106 -178.6(3) . . . . ?
F105 C105 C106 C101 -179.9(3) . . . . ?
C104 C105 C106 C101 1.7(5) . . . . ?
C102 C101 C106 F106 -179.7(3) . . . . ?
B2 C101 C106 F106 -6.8(4) . . . . ?
C102 C101 C106 C105 0.0(5) . . . . ?
B2 C101 C106 C105 172.9(3) . . . . ?
C81 B2 C111 C112 171.2(3) . . . . ?
C91 B2 C111 C112 57.3(3) . . . . ?
C101 B2 C111 C112 -66.3(3) . . . . ?
C81 B2 C111 C116 -16.8(4) . . . . ?
C91 B2 C111 C116 -130.8(3) . . . . ?
C101 B2 C111 C116 105.6(3) . . . . ?
C116 C111 C112 F112 -178.5(3) . . . . ?
B2 C111 C112 F112 -5.5(4) . . . . ?
C116 C111 C112 C113 1.2(4) . . . . ?
B2 C111 C112 C113 174.2(3) . . . . ?
F112 C112 C113 F113 -1.0(4) . . . . ?
C111 C112 C113 F113 179.3(3) . . . . ?
F112 C112 C113 C114 179.2(3) . . . . ?
C111 C112 C113 C114 -0.5(5) . . . . ?
F113 C113 C114 F114 -0.4(5) . . . . ?
C112 C113 C114 F114 179.4(3) . . . . ?
F113 C113 C114 C115 179.7(3) . . . . ?
C112 C113 C114 C115 -0.5(5) . . . . ?
F114 C114 C115 F115 -0.1(5) . . . . ?
C113 C114 C115 F115 179.8(3) . . . . ?
F114 C114 C115 C116 -179.2(3) . . . . ?
C113 C114 C115 C116 0.7(5) . . . . ?
F115 C115 C116 F116 1.6(5) . . . . ?
C114 C115 C116 F116 -179.2(3) . . . . ?
F115 C115 C116 C111 -179.0(3) . . . . ?
C114 C115 C116 C111 0.1(5) . . . . ?
C112 C111 C116 F116 178.3(3) . . . . ?
B2 C111 C116 F116 6.0(5) . . . . ?
C112 C111 C116 C115 -1.0(5) . . . . ?
B2 C111 C116 C115 -173.3(3) . . . . ?
